data_7714529
loop_
_publ_author_name
'Shelyganov, Pavel'
'El Sayed Moussa, Mehdi'
'Seidl, Michael'
'Zimmermann, Lisa'
'Silva, Wagner'
'Scheer, Manfred'

_publ_section_title
;
 Novel synthetic route towards heteroleptic pnictogen-rich
 organometallic-inorganic coordination compounds
;
_journal_name_full 'Dalton Transactions'
_journal_paper_doi 10.1039/D3DT03490A
_journal_year 2023
_chemical_formula_moiety 'C28 H20 Cu Mo4 O8 P3.08 Sb0.92, Al C16 F36 O4, C7 H8'
_chemical_formula_sum 'C51 H28 Al Cu F36 Mo4 O12 P3.08 Sb0.92'
_chemical_formula_weight 2198.41
_space_group_crystal_system monoclinic
_space_group_IT_number 14
_space_group_name_Hall '-P 2ybc'
_space_group_name_H-M_alt 'P 1 21/c 1'
_atom_sites_solution_hydrogens geom
_audit_creation_date 2021-04-30
_audit_creation_method
;
Olex2 1.5-alpha
(compiled 2021.04.28 svn.r794ee209 for OlexSys, GUI svn.r6317)
;
_audit_update_record
;
2023-10-12 deposited with the CCDC.	2023-11-17 downloaded from the CCDC.
;
_cell_angle_alpha 90
_cell_angle_beta 111.768(2)
_cell_angle_gamma 90
_cell_formula_units_Z 4
_cell_length_a 16.6787(3)
_cell_length_b 23.0865(3)
_cell_length_c 19.1437(3)
_cell_measurement_reflns_used 35676
_cell_measurement_temperature 123.00(10)
_cell_measurement_theta_max 33.9650
_cell_measurement_theta_min 3.0360
_cell_volume 6845.7(2)
_computing_cell_refinement 'CrysAlisPro 1.171.41.90a (Rigaku OD, 2020)'
_computing_data_collection 'CrysAlisPro 1.171.41.90a (Rigaku OD, 2020)'
_computing_data_reduction 'CrysAlisPro 1.171.41.90a (Rigaku OD, 2020)'
_computing_molecular_graphics 'Olex2 1.5-alpha (Dolomanov et al., 2009)'
_computing_publication_material 'Olex2 1.5-alpha (Dolomanov et al., 2009)'
_computing_structure_refinement 'SHELXL 2018/3 (Sheldrick, 2015)'
_diffrn_ambient_environment N~2~
_diffrn_ambient_temperature 123.00(10)
_diffrn_detector 'CCD plate'
_diffrn_detector_area_resol_mean 5.2548
_diffrn_detector_type AtlasS2
_diffrn_measured_fraction_theta_full 0.998
_diffrn_measured_fraction_theta_max 0.999
_diffrn_measurement_details
;
List of Runs (angles in degrees, time in seconds):

  # Type    Start    End  Width  t~exp~   \w     \q     \k     \f   Frames
#--------------------------------------------------------------------------
  1  \w    -23.00   2.00   1.00   14.77    --   23.58 -56.00 138.00   25
  2  \w     -3.00  45.00   1.00   14.77    --   23.58  56.00 -79.00   48
  3  \w    -95.00   4.00   1.00   14.77    --  -23.73 -56.00 138.00   99
  4  \w     -2.00  31.00   1.00   14.77    --  -23.73  56.00 -79.00   33
  5  \w     -9.00  41.00   1.00   14.77    --   23.58  77.00 150.00   50
  6  \w     74.00 100.00   1.00   14.77    --   23.58 178.00-180.00   26
  7  \w     -9.00  42.00   1.00   14.77    --   23.58  77.00 -30.00   51
  8  \w    -98.00  -1.00   1.00   14.77    --  -23.73 -38.00  30.00   97
;
_diffrn_measurement_device 'four-circle diffractometer'
_diffrn_measurement_device_type 'SuperNova, Dualflex, AtlasS2'
_diffrn_measurement_method '\w scans'
_diffrn_orient_matrix_type 'CrysAlisPro convention (1999,Acta A55,543-557)'
_diffrn_orient_matrix_UB_11 -0.0250183000
_diffrn_orient_matrix_UB_12 0.0179876000
_diffrn_orient_matrix_UB_13 -0.0302810000
_diffrn_orient_matrix_UB_21 -0.0232647000
_diffrn_orient_matrix_UB_22 0.0103301000
_diffrn_orient_matrix_UB_23 0.0218416000
_diffrn_orient_matrix_UB_31 0.0304822000
_diffrn_orient_matrix_UB_32 0.0226759000
_diffrn_orient_matrix_UB_33 0.0140704000
_diffrn_radiation_monochromator mirror
_diffrn_radiation_probe x-ray
_diffrn_radiation_type 'Mo K\a'
_diffrn_radiation_wavelength 0.71073
_diffrn_reflns_av_R_equivalents 0.0266
_diffrn_reflns_av_unetI/netI 0.0291
_diffrn_reflns_Laue_measured_fraction_full 0.998
_diffrn_reflns_Laue_measured_fraction_max 0.999
_diffrn_reflns_limit_h_max 22
_diffrn_reflns_limit_h_min -24
_diffrn_reflns_limit_k_max 33
_diffrn_reflns_limit_k_min -33
_diffrn_reflns_limit_l_max 27
_diffrn_reflns_limit_l_min -27
_diffrn_reflns_number 85359
_diffrn_reflns_point_group_measured_fraction_full 0.998
_diffrn_reflns_point_group_measured_fraction_max 0.999
_diffrn_reflns_theta_full 25.242
_diffrn_reflns_theta_max 30.998
_diffrn_reflns_theta_min 2.602
_diffrn_source 'micro-focus sealed X-ray tube'
_diffrn_source_type 'SuperNova (Mo) X-ray Source'
_exptl_absorpt_coefficient_mu 1.613
_exptl_absorpt_correction_T_max 1.000
_exptl_absorpt_correction_T_min 0.505
_exptl_absorpt_correction_type gaussian
_exptl_absorpt_process_details
;
CrysAlisPro 1.171.41.90a (Rigaku Oxford Diffraction, 2020)
Numerical absorption correction based on gaussian integration over
a multifaceted crystal model
Empirical absorption correction using spherical harmonics,
implemented in SCALE3 ABSPACK scaling algorithm.
;
_exptl_crystal_colour 'intense red'
_exptl_crystal_density_diffrn 2.133
_exptl_crystal_description block
_exptl_crystal_F_000 4228
_exptl_crystal_size_max 0.308
_exptl_crystal_size_mid 0.257
_exptl_crystal_size_min 0.21
_refine_diff_density_max 1.283
_refine_diff_density_min -1.125
_refine_diff_density_rms 0.086
_refine_ls_extinction_method none
_refine_ls_goodness_of_fit_ref 1.069
_refine_ls_hydrogen_treatment constr
_refine_ls_matrix_type full
_refine_ls_number_parameters 2010
_refine_ls_number_reflns 21810
_refine_ls_number_restraints 1275
_refine_ls_restrained_S_all 1.095
_refine_ls_R_factor_all 0.0508
_refine_ls_R_factor_gt 0.0374
_refine_ls_shift/su_max 0.001
_refine_ls_shift/su_mean 0.000
_refine_ls_structure_factor_coef Fsqd
_refine_ls_weighting_details 'w=1/[\s^2^(Fo^2^)+(0.0223P)^2^+10.8019P] where P=(Fo^2^+2Fc^2^)/3'
_refine_ls_weighting_scheme calc
_refine_ls_wR_factor_gt 0.0746
_refine_ls_wR_factor_ref 0.0799
_reflns_Friedel_coverage 0.000
_reflns_number_gt 17954
_reflns_number_total 21810
_reflns_threshold_expression 'I > 2\s(I)'
_cod_data_source_file d3dt03490a2.cif
_cod_data_source_block psh224_mo_mp_abs
_cod_database_code 7714529
_shelx_shelxl_version_number 2018/3
_chemical_oxdiff_formula C51H28AlCuF36Mo4O12P3.1Sb0.9
_shelx_space_group_comment
;
The symmetry employed for this shelxl refinement is uniquely defined
by the following loop, which should always be used as a source of
symmetry information in preference to the above space-group names.
They are only intended as comments.
;
_shelx_estimated_absorpt_t_max 0.728
_shelx_estimated_absorpt_t_min 0.636
_reflns_odcompleteness_completeness 99.87
_reflns_odcompleteness_iscentric 1
_reflns_odcompleteness_theta 30.93
_olex2_refinement_description
;
1. Fixed Uiso
 At 1.2 times of:
  All C(H) groups
 At 1.5 times of:
  All C(H,H,H) groups
2. Restrained distances
 C46B-C47B = C47B-C48B = C48B-C49B = C49B-C50B = C50B-C51B = C51B-C46B
 1.35 with sigma of 0.02
 C45A-C46A = C46B-C45B
 1.54 with sigma of 0.02
 F8C-C32C \\sim F9C-C32C \\sim F7C-C32C \\sim F4C-C31C \\sim F5C-C31C \\sim
F3C-C30C \\sim F1C-C30C ~
 F2C-C30C
 with sigma of 0.04
 C33A-C36A \\sim C33A-C36C \\sim C33A-C34C \\sim C34A-C33A \\sim C33A-C35C
\\sim C35A-C33A
 with sigma of 0.02
 C45B-C51B \\sim C45B-C47B
 with sigma of 0.04
 C46B-C50B \\sim C46B-C48B \\sim C51B-C49B \\sim C47B-C51B \\sim C48B-C50B
\\sim C47B-C49B
 with sigma of 0.04
 F1B-C30B \\sim F2B-C30B \\sim F3B-C30B \\sim F8B-C32B \\sim F9B-C32B \\sim
F7B-C32B \\sim F6B-C31B ~
 F4B-C31B
 with sigma of 0.04
 C29C-C32C \\sim C29C-C31C \\sim C29C-C30C
 with sigma of 0.04
 F8A-C32A \\sim F9A-C32A \\sim F7A-C32A \\sim F4A-C31A \\sim F5A-C31A \\sim
F6A-C31A \\sim F3A-C30A ~
 F1A-C30A \\sim F2A-C30A
 with sigma of 0.04
 C29A-C32A \\sim C29A-C31A \\sim C29A-C30A
 with sigma of 0.04
 C29B-C30B \\sim C29B-C32B \\sim C29B-C31B
 with sigma of 0.04
 F22C-F23C \\sim F23C-F24C \\sim F24C-F22C
 with sigma of 0.02
 F19C-C38C \\sim F20C-C38C \\sim F21C-C38C \\sim F24C-C39C \\sim F22C-C39C
\\sim F23C-C39C \\sim F25C-
 C40C \\sim F26C-C40C \\sim F27C-C40C
 with sigma of 0.02
 C37-C39A \\sim C38B-C37 \\sim C37-C40A \\sim C39B-C37 \\sim C37-C38A \\sim
C40B-C37
 with sigma of 0.01
 F21B-F19B \\sim F19B-F20B \\sim F20B-F21B
 with sigma of 0.02
 F22B-C39B \\sim F23B-C39B \\sim F24B-C39B \\sim F25B-C40B \\sim F26B-C40B
\\sim F27B-C40B \\sim F19B-
 C38B \\sim F20B-C38B \\sim F21B-C38B
 with sigma of 0.02
 F18A-F16A \\sim F16A-F17A \\sim F17A-F18A
 with sigma of 0.01
 F15A-C35A \\sim F15C-C35A \\sim F15C-C35C \\sim F15A-C35C \\sim F14A-C35A
 with sigma of 0.02
3. Restrained planarity
 C50B, C45B, C46B, C47B, C51B, C48B, C49B
 with sigma of 0.01
4. Uiso/Uaniso restraints and constraints
C36A \\sim C36C \\sim C33A \\sim C35C \\sim C35A \\sim C34A \\sim C34C: within
1.7A with sigma of 0.02 and sigma for terminal atoms of 0.02 within 1.7A
C45A \\sim C45B \\sim C46A \\sim C47B \\sim C47A \\sim C48A \\sim C48B \\sim
C49B \\sim C49A \\sim C50B \\sim C50A \\sim C51B \\sim C51A \\sim C46B: within
1.8A with sigma of 0.01 and sigma for terminal atoms of 0.02 within 1.8A
C44C \\sim F36C \\sim F35C \\sim F34C: within 1.8A with sigma of 0.02 and sigma
for terminal atoms of 0.02 within 1.8A
F5C \\sim C31C \\sim F4C: within 1.7A with sigma of 0.01 and sigma for terminal
atoms of 0.01 within 1.7A
C39C \\sim F22C \\sim F24C \\sim F23C: within 1.8A with sigma of 0.01 and sigma
for terminal atoms of 0.01 within 1.8A
C37 \\sim C39A \\sim C39C \\sim C38B \\sim C38C \\sim C40B \\sim C38A \\sim
C39B \\sim C40C \\sim C40A: within 1.8A with sigma of 0.01 and sigma for
terminal atoms of 0.01 within 1.8A
C29A \\sim C29B \\sim C29C \\sim C30B \\sim C30C \\sim C30A \\sim C32B \\sim
C32C \\sim C32A \\sim C31B \\sim C31C \\sim C31A: within 1.7A with sigma of
0.01 and sigma for terminal atoms of 0.02 within 1.7A
C31B \\sim F6B \\sim F4B \\sim F5B: within 1.7A with sigma of 0.01 and sigma
for terminal atoms of 0.02 within 1.7A
F7C \\sim C32C \\sim F8C \\sim F9C: within 1.7A with sigma of 0.01 and sigma
for terminal atoms of 0.02 within 1.7A
F2C \\sim F3C \\sim C30C \\sim F1C: within 1.7A with sigma of 0.01 and sigma
for terminal atoms of 0.02 within 1.7A
F9B \\sim C32B \\sim F8B \\sim F7B: within 1.7A with sigma of 0.01 and sigma
for terminal atoms of 0.02 within 1.7A
C37 \\sim C40B \\sim C39A \\sim C38B \\sim C40A \\sim C38A \\sim C39B: within
1.7A with sigma of 0.01 and sigma for terminal atoms of 0.01 within 1.7A
O9A \\sim O9B \\sim Al1: within 1.8A with sigma of 0.01 and sigma for terminal
atoms of 0.02 within 1.8A
F22B \\sim F25C \\sim C40C \\sim C39B \\sim F23B \\sim F26C \\sim F27C \\sim
F24B: within 1.8A with sigma of 0.01 and sigma for terminal atoms of 0.01
within 1.8A
C44C \\sim C44A \\sim C41A \\sim C43C: within 1.8A with sigma of 0.02 and sigma
for terminal atoms of 0.02 within 1.8A
F32C \\sim C43C \\sim F33C \\sim F31C: within 1.8A with sigma of 0.02 and sigma
for terminal atoms of 0.02 within 1.8A
F21B \\sim C38B \\sim F19B \\sim F20B: within 1.7A with sigma of 0.005 and
sigma for terminal atoms of 0.005 within 1.7A
F25B \\sim C40B \\sim F27B \\sim F26B: within 1.7A with sigma of 0.01 and sigma
for terminal atoms of 0.01 within 1.7A
F20C \\sim C38C \\sim F21C \\sim F19C: within 1.8A with sigma of 0.01 and sigma
for terminal atoms of 0.01 within 1.8A
F15C \\sim C35C \\sim F15A \\sim C35A \\sim F14A \\sim F14C: within 1.7A with
sigma of 0.01 and sigma for terminal atoms of 0.02 within 1.7A
O10A \\sim O10B \\sim Al1: within 1.8A with sigma of 0.01 and sigma for
terminal atoms of 0.02 within 1.8A
C5B \\sim C4A \\sim C1B \\sim C3A: within 1.7A with sigma of 0.04 and sigma for
terminal atoms of 0.04 within 1.7A
F36A \\sim C44A \\sim F34A \\sim F35A: within 1.7A with sigma of 0.01 and sigma
for terminal atoms of 0.02 within 1.7A
F13C \\sim F13A \\sim F15C \\sim C35A \\sim C35C \\sim F15A: within 1.7A with
sigma of 0.01 and sigma for terminal atoms of 0.02 within 1.7A
5. Others
 Fixed Sof: Sb2(0.46) Sb1(0.46) O2A(0.67) O11A(0.67) F21A(0.62) F26A(0.62)
 F20A(0.62) F27A(0.62) C3A(0.67) H3A(0.67) C7A(0.67) F19A(0.62) C4A(0.67)
 H4A(0.67) O1A(0.67) F23A(0.62) F25A(0.62) F22A(0.62) C1A(0.67) H1A(0.67)
 C6A(0.67) C5A(0.67) H5A(0.67) C46A(0.8) C47A(0.8) H47A(0.8) C2A(0.67)
 H2A(0.67) C40A(0.62) C48A(0.8) H48A(0.8) C38A(0.62) C51A(0.8) H51A(0.8)
 C45A(0.8) H45A(0.8) H45B(0.8) H45C(0.8) C39A(0.62) C50A(0.8) H50A(0.8)
 C49A(0.8) H49A(0.8) O10A(0.64) C33A(0.64) C35A(0.31) F14A(0.31) F15A(0.31)
 C34A(0.31) F10A(0.31) F11A(0.31) F12A(0.64) C36A(0.31) F18A(0.31) F16A(0.64)
 F17A(0.31) O12A(0.7) C41A(0.7) C43A(0.49) F32A(0.49) F33A(0.49) F31A(0.49)
 C42A(0.7) F30A(0.7) F28A(0.7) F29A(0.7) C44A(0.49) F36A(0.49) F34A(0.49)
 F35A(0.49) O12B(0.3) C41B(0.3) C42B(0.3) F29B(0.3) F30B(0.3) F28B(0.3)
 C44B(0.3) F34B(0.3) F35B(0.3) F36B(0.3) C43B(0.3) F32B(0.3) F33B(0.3)
 F31B(0.3) C29A(0.4) C32A(0.4) F8A(0.4) F9A(0.4) F7A(0.4) C31A(0.4) F4A(0.4)
 F5A(0.4) F6A(0.68) C30A(0.4) F3A(0.4) F1A(0.4) F2A(0.4) O10B(0.36) C33B(0.36)
 C35B(0.36) F15B(0.36) F13B(0.36) F14B(0.36) C34B(0.36) F11B(0.36) F12B(0.36)
 F10B(0.36) C36B(0.36) F18B(0.36) F16B(0.36) F17B(0.36) C38B(0.21) F21B(0.21)
 F19B(0.21) F20B(0.21) C40B(0.21) F26B(0.21) F27B(0.83) F25B(0.21) C39B(0.21)
 F24B(0.21) F22B(0.21) F23B(0.21) O9B(0.32) C29B(0.32) C30B(0.32) F1B(0.32)
 F2B(0.32) F3B(0.32) C32B(0.32) F8B(0.32) F9B(0.32) F7B(0.32) C31B(0.32)
 F6B(0.32) F4B(0.32) O1B(0.33) C6B(0.33) C1B(0.33) H1B(0.33) C5B(0.33)
 H5B(0.33) C4B(0.33) H4B(0.33) C2B(0.33) H2B(0.33) C3B(0.33) H3B(0.33)
 C7B(0.33) O2B(0.33) P3(0.54) P4(0.54) F5B(0.32) O9A(0.68) C29C(0.28)
 C32C(0.28) F8C(0.28) F9C(0.28) F7C(0.28) C31C(0.28) F4C(0.28) F5C(0.28)
 C30C(0.28) F3C(0.28) F1C(0.28) F2C(0.28) C35C(0.33) F15C(0.33) F14C(0.33)
 C34C(0.33) F10C(0.33) F11C(0.33) C36C(0.33) F17C(0.33) F16C(0.33) C45B(0.2)
 H45D(0.2) H45E(0.2) H45F(0.2) C46B(0.2) C47B(0.2) H47B(0.2) C48B(0.2)
 H48B(0.2) C49B(0.2) H49B(0.2) C50B(0.2) H50B(0.2) C51B(0.2) H51B(0.2)
 C43C(0.21) F32C(0.21) F33C(0.21) F31C(0.21) C44C(0.21) F36C(0.21) F34C(0.21)
 F35C(0.21) O11B(0.33) C40C(0.17) F27C(0.17) F25C(0.17) F26C(0.17) C39C(0.17)
 F22C(0.17) F23C(0.17) F24C(0.17) C38C(0.17) F21C(0.17) F19C(0.17) F20C(0.17)
 F13A(0.31) F13C(0.33)
6.a Aromatic/amide H refined with riding coordinates:
 C3A(H3A), C19(H19), C17(H17), C18(H18), C15(H15), C16(H16), C26(H26),
 C24(H24), C4A(H4A), C25(H25), C22(H22), C23(H23), C11(H11), C12(H12), C1A(H1A),
  C8(H8), C10(H10), C5A(H5A), C9(H9), C47A(H47A), C2A(H2A), C48A(H48A),
 C51A(H51A), C50A(H50A), C49A(H49A), C1B(H1B), C5B(H5B), C4B(H4B), C2B(H2B),
 C3B(H3B), C47B(H47B), C48B(H48B), C49B(H49B), C50B(H50B), C51B(H51B)
6.b Idealised Me refined as rotating group:
 C45A(H45A,H45B,H45C), C45B(H45D,H45E,H45F)
;
_olex2_submission_special_instructions 'No special instructions were received'
_oxdiff_exptl_absorpt_empirical_details
;
Empirical correction (ABSPACK) includes:
- Absorption correction using spherical harmonics
- Frame scaling
;
_oxdiff_exptl_absorpt_empirical_full_max 1.066
_oxdiff_exptl_absorpt_empirical_full_min 0.942

loop_
_space_group_symop_operation_xyz
'x, y, z'
'-x, y+1/2, -z+1/2'
'-x, -y, -z'
'x, -y-1/2, z-1/2'

loop_
_atom_site_label
_atom_site_type_symbol
_atom_site_fract_x
_atom_site_fract_y
_atom_site_fract_z
_atom_site_U_iso_or_equiv
_atom_site_adp_type
_atom_site_occupancy
_atom_site_site_symmetry_order
_atom_site_calc_flag
_atom_site_refinement_flags_posn
_atom_site_refinement_flags_adp
_atom_site_refinement_flags_occupancy
_atom_site_disorder_assembly
_atom_site_disorder_group
Mo1 Mo 0.55139(2) 0.54742(2) 0.71258(2) 0.02582(5) Uani 1 1 d . . . . .
Mo3 Mo 0.75169(2) 0.71748(2) 0.53014(2) 0.02807(5) Uani 1 1 d . . . . .
Mo4 Mo 0.74533(2) 0.65292(2) 0.38659(2) 0.02946(5) Uani 1 1 d . . . . .
Mo2 Mo 0.67636(2) 0.46775(2) 0.67526(2) 0.03540(6) Uani 1 1 d . . . . .
Cu1 Cu 0.58160(2) 0.57635(2) 0.48325(2) 0.02589(7) Uani 1 1 d . . . . .
Sb2 Sb 0.7384(3) 0.60323(18) 0.5142(2) 0.0270(4) Uani 0.46 1 d . . P A 1
Sb1 Sb 0.60535(8) 0.66937(7) 0.42004(8) 0.02315(17) Uani 0.46 1 d . . P A 1
P2 P 0.58374(5) 0.54730(3) 0.59751(4) 0.02661(13) Uani 1 1 d . . . . .
P1 P 0.51832(5) 0.47343(3) 0.61057(4) 0.02919(14) Uani 1 1 d . . . . .
Al1 Al 0.77674(5) 0.12386(4) 0.59462(4) 0.02801(16) Uani 1 1 d . U . . .
O5 O 0.62962(16) 0.71167(11) 0.62026(13) 0.0486(6) Uani 1 1 d . . . . .
O7 O 0.69505(19) 0.52421(10) 0.34145(15) 0.0549(7) Uani 1 1 d . . . . .
O8 O 0.93147(16) 0.60958(13) 0.48309(16) 0.0588(7) Uani 1 1 d . . . . .
O6 O 0.6418(2) 0.81681(11) 0.42812(16) 0.0637(8) Uani 1 1 d . . . . .
O4 O 0.6916(2) 0.44100(12) 0.52046(15) 0.0624(7) Uani 1 1 d . . . . .
C20 C 0.67092(19) 0.71313(13) 0.58388(16) 0.0337(6) Uani 1 1 d . . . . .
O3 O 0.80558(19) 0.57160(14) 0.69855(16) 0.0697(8) Uani 1 1 d . . . . .
O2A O 0.5108(3) 0.4368(2) 0.7903(3) 0.0464(11) Uani 0.67 1 d . . P B 1
O11A O 0.69263(19) 0.15223(13) 0.52088(17) 0.0299(6) Uani 0.67 1 d . . P C 1
C28 C 0.8628(2) 0.62489(15) 0.45004(19) 0.0418(7) Uani 1 1 d . . . . .
F21A F 0.6202(3) 0.16243(16) 0.3758(2) 0.0523(10) Uani 0.62 1 d . . P C 1
F26A F 0.5556(3) 0.1565(2) 0.5614(3) 0.0575(11) Uani 0.62 1 d . . P C 1
F20A F 0.5144(3) 0.14961(18) 0.4115(2) 0.0560(11) Uani 0.62 1 d . . P C 1
C27 C 0.7130(2) 0.57097(13) 0.35991(17) 0.0389(7) Uani 1 1 d . . . . .
C21 C 0.6792(2) 0.77884(14) 0.46360(18) 0.0423(7) Uani 1 1 d . . . . .
F27A F 0.5140(3) 0.2367(2) 0.5130(3) 0.0758(15) Uani 0.62 1 d . . P C 1
C3A C 0.5379(9) 0.6427(9) 0.7362(10) 0.046(3) Uani 0.67 1 d . U P D 1
H3A H 0.585711 0.668459 0.751579 0.055 Uiso 0.67 1 calc R U P D 1
C13 C 0.7575(2) 0.53479(17) 0.68920(19) 0.0495(8) Uani 1 1 d . . . . .
C19 C 0.8312(2) 0.77976(17) 0.62275(19) 0.0510(9) Uani 1 1 d . . . . .
H19 H 0.802647 0.808195 0.641008 0.061 Uiso 1 1 calc R U . . .
C14 C 0.6851(2) 0.45262(14) 0.57583(19) 0.0436(7) Uani 1 1 d . . . . .
C17 C 0.8936(2) 0.69525(19) 0.6081(2) 0.0568(10) Uani 1 1 d . . . . .
H17 H 0.914382 0.656536 0.614454 0.068 Uiso 1 1 calc R U . . .
C18 C 0.8520(2) 0.72298(19) 0.6510(2) 0.0551(9) Uani 1 1 d . . . . .
H18 H 0.840064 0.706428 0.691556 0.066 Uiso 1 1 calc R U . . .
C15 C 0.8601(2) 0.78702(17) 0.5625(2) 0.0502(9) Uani 1 1 d . . . . .
H15 H 0.854225 0.821022 0.533032 0.060 Uiso 1 1 calc R U . . .
C7A C 0.5320(4) 0.4757(3) 0.7640(3) 0.0323(12) Uani 0.67 1 d . . P B 1
F19A F 0.5410(3) 0.23469(15) 0.37779(19) 0.0599(10) Uani 0.62 1 d . . P C 1
C16 C 0.8990(2) 0.73507(18) 0.5541(2) 0.0552(10) Uani 1 1 d . . . . .
H16 H 0.924680 0.727869 0.518157 0.066 Uiso 1 1 calc R U . . .
C26 C 0.8175(3) 0.70750(16) 0.3272(2) 0.0504(9) Uani 1 1 d . . . . .
H26 H 0.877898 0.713869 0.350713 0.060 Uiso 1 1 calc R U . . .
C24 C 0.6882(3) 0.66684(16) 0.25847(19) 0.0564(10) Uani 1 1 d . . . . .
H24 H 0.645523 0.641063 0.227178 0.068 Uiso 1 1 calc R U . . .
C4A C 0.5110(8) 0.6098(7) 0.7864(9) 0.038(2) Uani 0.67 1 d . U P D 1
H4A H 0.536420 0.608606 0.839720 0.045 Uiso 0.67 1 calc R U P D 1
C25 C 0.7780(3) 0.65973(16) 0.28110(19) 0.0526(9) Uani 1 1 d . . . . .
H25 H 0.806812 0.628568 0.267876 0.063 Uiso 1 1 calc R U . . .
O1A O 0.7366(2) 0.56512(18) 0.83908(19) 0.0533(9) Uani 0.67 1 d . . P D 1
C22 C 0.7525(3) 0.74400(14) 0.33224(19) 0.0484(8) Uani 1 1 d . . . . .
H22 H 0.760937 0.779452 0.359215 0.058 Uiso 1 1 calc R U . . .
F23A F 0.6480(4) 0.3020(2) 0.4999(3) 0.0796(17) Uani 0.62 1 d . . P C 1
F25A F 0.6291(2) 0.23429(16) 0.60999(19) 0.0620(10) Uani 0.62 1 d . . P C 1
C23 C 0.6721(3) 0.71820(15) 0.2897(2) 0.0521(9) Uani 1 1 d . . . . .
H23 H 0.616829 0.733199 0.283558 0.062 Uiso 1 1 calc R U . . .
F22A F 0.7616(3) 0.25607(14) 0.5630(2) 0.0677(11) Uani 0.62 1 d . . P C 1
C11 C 0.6560(3) 0.38195(16) 0.7320(2) 0.0630(11) Uani 1 1 d . . . . .
H11 H 0.600051 0.367454 0.724108 0.076 Uiso 1 1 calc R U . . .
C12 C 0.7054(3) 0.41951(17) 0.7904(2) 0.0614(11) Uani 1 1 d . . . . .
H12 H 0.688793 0.434406 0.829284 0.074 Uiso 1 1 calc R U . . .
C1A C 0.4208(5) 0.5929(3) 0.6633(4) 0.0368(14) Uani 0.67 1 d . . P D 1
H1A H 0.374120 0.578062 0.621416 0.044 Uiso 0.67 1 calc R U P D 1
C6A C 0.6733(3) 0.5550(2) 0.7914(2) 0.0353(9) Uani 0.67 1 d . . P D 1
C8 C 0.7830(3) 0.4309(2) 0.7809(3) 0.0733(13) Uani 1 1 d . . . . .
H8 H 0.827811 0.455294 0.812045 0.088 Uiso 1 1 calc R U . . .
C10 C 0.7047(4) 0.37007(18) 0.6879(3) 0.0769(15) Uani 1 1 d . . . . .
H10 H 0.687394 0.345678 0.644877 0.092 Uiso 1 1 calc R U . . .
C5A C 0.4387(3) 0.57956(18) 0.7391(2) 0.0335(9) Uani 0.67 1 d . . P D 1
H5A H 0.405886 0.553393 0.756144 0.040 Uiso 0.67 1 calc R U P D 1
C9 C 0.7839(4) 0.4003(2) 0.7178(3) 0.0813(16) Uani 1 1 d . . . . .
H9 H 0.829067 0.399936 0.698896 0.098 Uiso 1 1 calc R U . . .
C46A C 0.9194(3) 0.4335(2) 0.5784(4) 0.0673(13) Uani 0.8 1 d D U P E 1
C47A C 0.9186(5) 0.3743(3) 0.5893(5) 0.0762(15) Uani 0.8 1 d . U P E 1
H47A H 0.889107 0.348418 0.549488 0.091 Uiso 0.8 1 calc R U P E 1
C2A C 0.4838(3) 0.63196(19) 0.6600(3) 0.0409(11) Uani 0.67 1 d . . P D 1
H2A H 0.489255 0.647880 0.616191 0.049 Uiso 0.67 1 calc R U P D 1
C40A C 0.5859(5) 0.2097(3) 0.5449(4) 0.0553(16) Uani 0.62 1 d D U P C 1
C48A C 0.9657(5) 0.3543(3) 0.6652(6) 0.0905(18) Uani 0.8 1 d . U P E 1
H48A H 0.969394 0.313635 0.673552 0.109 Uiso 0.8 1 calc R U P E 1
C38A C 0.5778(4) 0.1866(2) 0.4133(3) 0.0443(11) Uani 0.62 1 d D U P C 1
C51A C 0.9563(5) 0.4688(3) 0.6385(5) 0.101(2) Uani 0.8 1 d . U P E 1
H51A H 0.952828 0.509607 0.631589 0.121 Uiso 0.8 1 calc R U P E 1
C45A C 0.8791(4) 0.4587(3) 0.5031(4) 0.0826(18) Uani 0.8 1 d D U P E 1
H45A H 0.923657 0.466924 0.482467 0.124 Uiso 0.8 1 calc R U P E 1
H45B H 0.849686 0.494785 0.506287 0.124 Uiso 0.8 1 calc R U P E 1
H45C H 0.837122 0.431337 0.470130 0.124 Uiso 0.8 1 calc R U P E 1
C39A C 0.6941(4) 0.2538(2) 0.5007(3) 0.0541(14) Uani 0.62 1 d D U P C 1
C50A C 0.9989(5) 0.4464(4) 0.7098(6) 0.122(3) Uani 0.8 1 d . U P E 1
H50A H 1.025658 0.472044 0.750634 0.147 Uiso 0.8 1 calc R U P E 1
C49A C 1.0031(5) 0.3874(4) 0.7226(6) 0.108(2) Uani 0.8 1 d . U P E 1
H49A H 1.032246 0.371843 0.771447 0.130 Uiso 0.8 1 calc R U P E 1
O10A O 0.7747(2) 0.14770(17) 0.6761(2) 0.0306(7) Uani 0.64 1 d . U P C 1
C33A C 0.8179(5) 0.1570(3) 0.7502(4) 0.0362(14) Uani 0.64 1 d D U P C 1
C35A C 0.7471(9) 0.1842(7) 0.7804(6) 0.057(3) Uani 0.31 1 d D U P C 1
F14A F 0.7217(6) 0.2367(4) 0.7643(5) 0.083(3) Uani 0.31 1 d D U P C 1
F15A F 0.7807(15) 0.1819(7) 0.8543(9) 0.072(4) Uani 0.31 1 d D U P C 1
C34A C 0.8699(13) 0.1020(8) 0.7877(14) 0.056(5) Uani 0.31 1 d D U P C 1
F10A F 0.9101(6) 0.0878(4) 0.7472(5) 0.0534(19) Uani 0.31 1 d . . P C 1
F11A F 0.8183(9) 0.0645(6) 0.7944(6) 0.087(4) Uani 0.31 1 d . . P C 1
F12A F 0.9289(4) 0.1148(3) 0.8585(2) 0.0628(13) Uani 0.64 1 d . . P C 1
C36A C 0.8793(19) 0.2117(12) 0.7583(19) 0.053(7) Uani 0.31 1 d D U P C 1
F18A F 0.9484(4) 0.1971(4) 0.7472(3) 0.0475(18) Uani 0.31 1 d D . P C 1
F16A F 0.9093(3) 0.2307(2) 0.8312(2) 0.0724(14) Uani 0.64 1 d D . P C 1
F17A F 0.8429(10) 0.2564(6) 0.7161(5) 0.080(5) Uani 0.31 1 d D . P C 1
O12A O 0.7630(2) 0.04667(13) 0.58565(16) 0.0323(6) Uani 0.7 1 d . . P C 1
C41A C 0.7086(7) 0.0012(5) 0.5697(6) 0.0346(16) Uani 0.7 1 d . U P C 1
C43A C 0.6393(8) 0.0061(6) 0.4851(5) 0.0348(19) Uani 0.49 1 d . . P C 1
F32A F 0.5771(3) 0.0432(2) 0.4816(3) 0.0451(11) Uani 0.49 1 d . . P C 1
F33A F 0.6026(6) -0.0441(4) 0.4578(3) 0.0514(19) Uani 0.49 1 d . . P C 1
F31A F 0.6790(6) 0.0246(6) 0.4407(5) 0.048(2) Uani 0.49 1 d . . P C 1
C42A C 0.7614(4) -0.0551(2) 0.5706(3) 0.0557(14) Uani 0.7 1 d . . P C 1
F30A F 0.8324(3) -0.05577(16) 0.6310(3) 0.0972(18) Uani 0.7 1 d . . P C 1
F28A F 0.7795(4) -0.0603(2) 0.5110(3) 0.0725(14) Uani 0.7 1 d . . P C 1
F29A F 0.7172(3) -0.10291(13) 0.5756(2) 0.0787(12) Uani 0.7 1 d . . P C 1
C44A C 0.6555(9) -0.0035(5) 0.6218(5) 0.050(3) Uani 0.49 1 d . U P C 1
F36A F 0.7084(8) -0.0216(6) 0.6888(4) 0.071(3) Uani 0.49 1 d . U P C 1
F34A F 0.5891(5) -0.0381(4) 0.5977(4) 0.071(2) Uani 0.49 1 d . U P C 1
F35A F 0.6290(4) 0.0491(3) 0.6309(3) 0.0595(15) Uani 0.49 1 d . U P C 1
O12B O 0.7208(5) 0.0661(3) 0.5847(4) 0.0275(13) Uani 0.3 1 d . . P C 2
C41B C 0.7295(17) 0.0080(13) 0.5885(14) 0.038(5) Uani 0.3 1 d . . P C 2
C42B C 0.6377(10) -0.0189(5) 0.5736(8) 0.057(4) Uani 0.3 1 d . . P C 2
F29B F 0.5921(6) 0.0127(4) 0.6053(5) 0.063(2) Uani 0.3 1 d . . P C 2
F30B F 0.6419(7) -0.0748(4) 0.5945(6) 0.074(3) Uani 0.3 1 d . . P C 2
F28B F 0.5907(7) -0.0144(5) 0.4975(7) 0.066(3) Uani 0.3 1 d . . P C 2
C44B C 0.7688(9) -0.0173(4) 0.5331(7) 0.047(3) Uani 0.3 1 d . . P C 2
F34B F 0.8530(4) -0.0129(3) 0.5614(5) 0.0554(18) Uani 0.3 1 d . . P C 2
F35B F 0.7391(6) 0.0104(3) 0.4699(4) 0.0505(17) Uani 0.3 1 d . . P C 2
F36B F 0.7450(11) -0.0731(5) 0.5172(9) 0.086(5) Uani 0.3 1 d . . P C 2
C43B C 0.7879(11) -0.0113(5) 0.6704(8) 0.060(4) Uani 0.3 1 d . . P C 2
F32B F 0.8567(5) 0.0209(3) 0.6965(4) 0.0561(18) Uani 0.3 1 d . . P C 2
F33B F 0.8118(8) -0.0666(4) 0.6737(6) 0.088(4) Uani 0.3 1 d . . P C 2
F31B F 0.7422(19) -0.0065(6) 0.7160(9) 0.074(4) Uani 0.3 1 d . . P C 2
C29A C 0.935(2) 0.1304(9) 0.5563(11) 0.0475(19) Uani 0.4 1 d D U P C 1
C32A C 0.9031(7) 0.1623(6) 0.4784(6) 0.046(2) Uani 0.4 1 d D U P C 1
F8A F 0.8210(3) 0.1533(3) 0.4381(3) 0.0506(13) Uani 0.4 1 d D . P C 1
F9A F 0.9481(4) 0.1488(4) 0.4363(3) 0.0635(18) Uani 0.4 1 d D . P C 1
F7A F 0.9121(6) 0.2203(3) 0.4908(5) 0.0610(19) Uani 0.4 1 d D . P C 1
C31A C 1.0202(13) 0.1531(6) 0.6084(10) 0.051(2) Uani 0.4 1 d D U P C 1
F4A F 1.0530(9) 0.1117(5) 0.6617(7) 0.103(4) Uani 0.4 1 d D . P C 1
F5A F 1.0101(5) 0.2050(4) 0.6363(4) 0.064(3) Uani 0.4 1 d D . P C 1
F6A F 1.0767(2) 0.16272(18) 0.5730(2) 0.0725(11) Uani 0.68 1 d D . P C 1
C30A C 0.9429(7) 0.0648(5) 0.5383(7) 0.0603(19) Uani 0.4 1 d D U P C 1
F3A F 0.9483(6) 0.0320(4) 0.5977(7) 0.082(3) Uani 0.4 1 d D . P C 1
F1A F 1.0141(7) 0.0567(4) 0.5231(7) 0.097(3) Uani 0.4 1 d D . P C 1
F2A F 0.8752(5) 0.0468(3) 0.4795(5) 0.072(2) Uani 0.4 1 d D . P C 1
O10B O 0.8166(4) 0.1534(3) 0.6892(4) 0.0305(12) Uani 0.36 1 d . U P C 2
C33B C 0.8058(9) 0.1796(4) 0.7476(6) 0.031(2) Uani 0.36 1 d . . P C 2
C35B C 0.7026(7) 0.1891(5) 0.7279(6) 0.044(2) Uani 0.36 1 d . . P C 2
F15B F 0.6743(3) 0.2354(3) 0.6856(3) 0.0502(13) Uani 0.36 1 d . . P C 2
F13B F 0.6864(4) 0.1946(3) 0.7877(4) 0.0521(16) Uani 0.36 1 d . . P C 2
F14B F 0.6611(4) 0.1430(3) 0.6898(3) 0.0547(15) Uani 0.36 1 d . . P C 2
C34B C 0.8415(8) 0.1416(4) 0.8174(6) 0.051(2) Uani 0.36 1 d . . P C 2
F11B F 0.9174(6) 0.1208(3) 0.8250(5) 0.056(2) Uani 0.36 1 d . . P C 2
F12B F 0.7938(9) 0.0945(6) 0.8128(7) 0.068(3) Uani 0.36 1 d . . P C 2
F10B F 0.8492(7) 0.1704(3) 0.8806(3) 0.073(2) Uani 0.36 1 d . . P C 2
C36B C 0.8468(8) 0.2381(7) 0.7614(7) 0.034(2) Uani 0.36 1 d . . P C 2
F18B F 0.9312(4) 0.2352(3) 0.7957(4) 0.0544(18) Uani 0.36 1 d . . P C 2
F16B F 0.8184(4) 0.2731(2) 0.8050(3) 0.0519(14) Uani 0.36 1 d . . P C 2
F17B F 0.8318(5) 0.2664(4) 0.6956(4) 0.0332(14) Uani 0.36 1 d . . P C 2
C37 C 0.6387(2) 0.19810(14) 0.49363(18) 0.0446(7) Uani 1 1 d D U . . .
C38B C 0.6028(10) 0.2596(5) 0.4941(8) 0.076(2) Uani 0.21 1 d D U P C 2
F21B F 0.5429(11) 0.2574(7) 0.5250(9) 0.077(3) Uani 0.21 1 d D U P C 2
F19B F 0.5649(9) 0.2906(5) 0.4286(7) 0.071(3) Uani 0.21 1 d D U P C 2
F20B F 0.6727(10) 0.2896(6) 0.5382(8) 0.085(3) Uani 0.21 1 d D U P C 2
C40B C 0.6644(10) 0.2064(6) 0.4239(6) 0.071(3) Uani 0.21 1 d D U P C 2
F26B F 0.7179(10) 0.1632(6) 0.4160(9) 0.068(3) Uani 0.21 1 d D U P C 2
F27B F 0.7179(3) 0.25506(16) 0.4414(2) 0.0905(12) Uani 0.83 1 d D U P C 2
F25B F 0.6054(13) 0.2067(8) 0.3515(8) 0.088(4) Uani 0.21 1 d D U P C 2
C39B C 0.5692(8) 0.1498(6) 0.4648(8) 0.072(3) Uani 0.21 1 d D U P C 2
F24B F 0.5932(8) 0.1028(5) 0.4292(7) 0.071(3) Uani 0.21 1 d D U P C 2
F22B F 0.4942(11) 0.1722(8) 0.4153(10) 0.082(4) Uani 0.21 1 d D U P C 2
F23B F 0.5498(7) 0.1285(7) 0.5252(8) 0.070(2) Uani 0.21 1 d D U P C 2
O9B O 0.8608(6) 0.1202(4) 0.5682(5) 0.0282(16) Uani 0.32 1 d . U P C 2
C29B C 0.935(2) 0.1360(10) 0.5664(12) 0.050(2) Uani 0.32 1 d D U P C 2
C30B C 1.0052(8) 0.1462(6) 0.6531(8) 0.058(2) Uani 0.32 1 d D U P C 2
F1B F 0.9899(5) 0.1964(4) 0.6800(5) 0.079(3) Uani 0.32 1 d D . P C 2
F2B F 1.0859(7) 0.1479(6) 0.6563(8) 0.081(4) Uani 0.32 1 d D . P C 2
F3B F 0.9979(4) 0.1014(4) 0.6943(4) 0.0619(19) Uani 0.32 1 d D . P C 2
C32B C 0.9735(9) 0.0931(7) 0.5249(8) 0.068(2) Uani 0.32 1 d D U P C 2
F8B F 0.9100(6) 0.0749(4) 0.4648(5) 0.074(2) Uani 0.32 1 d D U P C 2
F9B F 1.0070(8) 0.0486(5) 0.5759(10) 0.102(4) Uani 0.32 1 d D U P C 2
F7B F 1.0336(6) 0.1184(5) 0.5055(6) 0.096(3) Uani 0.32 1 d D U P C 2
C31B C 0.9278(9) 0.2018(6) 0.5334(9) 0.064(2) Uani 0.32 1 d D U P C 2
F6B F 1.0029(6) 0.2276(4) 0.5492(5) 0.080(3) Uani 0.32 1 d D U P C 2
F4B F 0.8757(5) 0.2329(3) 0.5525(5) 0.069(2) Uani 0.32 1 d D U P C 2
O1B O 0.3576(5) 0.5934(3) 0.6129(4) 0.0530(19) Uani 0.33 1 d . . P D 2
C6B C 0.4236(9) 0.5761(6) 0.6465(7) 0.031(2) Uani 0.33 1 d . . P D 2
C1B C 0.5590(17) 0.6455(18) 0.7450(18) 0.034(5) Uani 0.33 1 d . U P D 2
H1B H 0.526698 0.674559 0.711084 0.041 Uiso 0.33 1 calc R U P D 2
C5B C 0.5334(17) 0.6129(17) 0.792(2) 0.048(6) Uani 0.33 1 d . U P D 2
H5B H 0.478293 0.616512 0.795934 0.057 Uiso 0.33 1 calc R U P D 2
C4B C 0.5975(7) 0.5726(5) 0.8360(5) 0.047(2) Uani 0.33 1 d . . P D 2
H4B H 0.595152 0.545168 0.872214 0.056 Uiso 0.33 1 calc R U P D 2
C2B C 0.6371(7) 0.6284(4) 0.7562(5) 0.044(2) Uani 0.33 1 d . . P D 2
H2B H 0.671202 0.643851 0.730463 0.053 Uiso 0.33 1 calc R U P D 2
C3B C 0.6651(7) 0.5847(5) 0.8107(5) 0.046(3) Uani 0.33 1 d . . P D 2
H3B H 0.720037 0.566381 0.827609 0.055 Uiso 0.33 1 calc R U P D 2
C7B C 0.4966(8) 0.4813(6) 0.7441(7) 0.034(2) Uani 0.33 1 d . . P D 2
O2B O 0.4714(7) 0.4420(5) 0.7661(6) 0.050(2) Uani 0.33 1 d . . P D 2
P3 P 0.6241(3) 0.6630(2) 0.4346(3) 0.0234(6) Uani 0.54 1 d . . P A 2
P4 P 0.7294(8) 0.6105(6) 0.5083(8) 0.0263(12) Uani 0.54 1 d . . P A 2
F5B F 0.9001(14) 0.1956(7) 0.4630(9) 0.081(4) Uani 0.32 1 d . U P C 2
O9A O 0.8767(3) 0.13599(19) 0.5893(2) 0.0334(9) Uani 0.68 1 d . U P C 1
C29C C 0.941(3) 0.1254(12) 0.5663(16) 0.052(2) Uani 0.28 1 d D U P F 3
C32C C 0.9173(9) 0.1232(8) 0.4828(9) 0.062(2) Uani 0.28 1 d D U P F 3
F8C F 0.8356(7) 0.1028(8) 0.4514(6) 0.106(4) Uani 0.28 1 d D U P F 3
F9C F 0.9645(8) 0.1010(8) 0.4525(6) 0.094(4) Uani 0.28 1 d D U P F 3
F7C F 0.8976(19) 0.1704(9) 0.4517(14) 0.098(6) Uani 0.28 1 d D U P F 3
C31C C 1.021(2) 0.1642(10) 0.6065(15) 0.056(3) Uani 0.28 1 d D U P F 3
F4C F 1.0611(7) 0.1431(8) 0.6736(7) 0.058(3) Uani 0.28 1 d D U P F 3
F5C F 0.9929(10) 0.2161(6) 0.6014(9) 0.079(4) Uani 0.28 1 d D U P F 3
C30C C 0.9766(13) 0.0589(10) 0.5896(11) 0.069(3) Uani 0.28 1 d D U P F 3
F3C F 0.9873(10) 0.0473(6) 0.6584(9) 0.101(4) Uani 0.28 1 d D U P F 3
F1C F 1.0563(8) 0.0495(6) 0.5868(9) 0.089(4) Uani 0.28 1 d D U P F 3
F2C F 0.9236(10) 0.0221(7) 0.5429(13) 0.104(4) Uani 0.28 1 d D U P F 3
C35C C 0.7591(7) 0.1471(6) 0.7947(5) 0.046(2) Uani 0.33 1 d D U P G 3
F15C F 0.6854(6) 0.1706(4) 0.7574(6) 0.0425(17) Uani 0.33 1 d D U P G 3
F14C F 0.7538(8) 0.0885(5) 0.8034(7) 0.062(3) Uani 0.33 1 d . U P G 3
C34C C 0.8939(14) 0.1128(7) 0.7860(14) 0.055(5) Uani 0.33 1 d . U P H 3
F10C F 0.9669(4) 0.1254(4) 0.7653(4) 0.070(2) Uani 0.33 1 d . . P H 3
F11C F 0.8780(6) 0.0593(4) 0.7567(4) 0.061(2) Uani 0.33 1 d . . P H 3
C36C C 0.8646(15) 0.2155(12) 0.7652(19) 0.041(5) Uani 0.33 1 d . U P I 3
F17C F 0.9012(8) 0.2258(5) 0.7173(7) 0.087(4) Uani 0.33 1 d . . P I 3
F16C F 0.7985(6) 0.2530(3) 0.7490(6) 0.064(2) Uani 0.33 1 d . . P I 3
C45B C 0.9126(13) 0.4919(10) 0.5712(15) 0.096(5) Uani 0.2 1 d D U P J 2
H45D H 0.960177 0.500670 0.554570 0.144 Uiso 0.2 1 calc R U P J 2
H45E H 0.900104 0.525988 0.595934 0.144 Uiso 0.2 1 calc R U P J 2
H45F H 0.861091 0.481477 0.527557 0.144 Uiso 0.2 1 calc R U P J 2
C46B C 0.9375(9) 0.4422(9) 0.6255(13) 0.091(3) Uani 0.2 1 d D U P J 2
C47B C 0.9250(14) 0.3883(9) 0.5954(15) 0.080(3) Uani 0.2 1 d D U P J 2
H47B H 0.901604 0.383742 0.542269 0.096 Uiso 0.2 1 calc R U P J 2
C48B C 0.9453(15) 0.3408(9) 0.6400(15) 0.074(3) Uani 0.2 1 d D U P J 2
H48B H 0.936696 0.302484 0.620436 0.089 Uiso 0.2 1 calc R U P J 2
C49B C 0.9801(13) 0.3525(10) 0.7170(15) 0.087(4) Uani 0.2 1 d D U P J 2
H49B H 0.996356 0.320477 0.750401 0.105 Uiso 0.2 1 calc R U P J 2
C50B C 0.9925(15) 0.4073(10) 0.7482(14) 0.105(4) Uani 0.2 1 d D U P J 2
H50B H 1.015954 0.412305 0.801192 0.126 Uiso 0.2 1 calc R U P J 2
C51B C 0.9699(14) 0.4553(10) 0.7000(14) 0.108(4) Uani 0.2 1 d D U P J 2
H51B H 0.976718 0.494078 0.717992 0.130 Uiso 0.2 1 calc R U P J 2
C43C C 0.634(3) 0.0080(17) 0.505(2) 0.066(7) Uani 0.21 1 d . U P K 3
F32C F 0.5822(11) 0.0449(8) 0.5258(13) 0.107(6) Uani 0.21 1 d . U P K 3
F33C F 0.5921(15) -0.0421(10) 0.4853(15) 0.077(7) Uani 0.21 1 d . U P K 3
F31C F 0.6542(17) 0.0297(12) 0.4471(14) 0.072(7) Uani 0.21 1 d . U P K 3
C44C C 0.687(2) -0.0085(15) 0.639(2) 0.062(5) Uani 0.21 1 d . U P L 3
F36C F 0.762(2) -0.0265(11) 0.7025(19) 0.080(5) Uani 0.21 1 d . U P L 3
F34C F 0.6284(15) -0.0483(10) 0.6279(13) 0.090(6) Uani 0.21 1 d . U P L 3
F35C F 0.6726(13) 0.0392(8) 0.6692(12) 0.092(5) Uani 0.21 1 d . U P L 3
O11B O 0.7008(4) 0.1815(3) 0.5477(3) 0.0297(12) Uani 0.33 1 d . . P C 2
C40C C 0.5418(15) 0.1660(10) 0.4879(11) 0.070(3) Uani 0.17 1 d D U P C 3
F27C F 0.5512(10) 0.1152(7) 0.4536(10) 0.076(3) Uani 0.17 1 d D U P C 3
F25C F 0.4724(12) 0.1889(9) 0.4377(11) 0.084(4) Uani 0.17 1 d D U P C 3
F26C F 0.5650(15) 0.1866(11) 0.5576(12) 0.083(4) Uani 0.17 1 d D U P C 3
C39C C 0.6188(14) 0.2647(13) 0.4843(11) 0.088(3) Uani 0.17 1 d D U P C 3
F22C F 0.6796(14) 0.2993(9) 0.4777(13) 0.096(6) Uani 0.17 1 d D U P C 3
F23C F 0.5921(15) 0.2787(8) 0.5405(11) 0.107(5) Uani 0.17 1 d D U P C 3
F24C F 0.5475(13) 0.2650(10) 0.4193(11) 0.124(6) Uani 0.17 1 d D U P C 3
C38C C 0.6526(13) 0.1899(8) 0.4125(13) 0.068(3) Uani 0.17 1 d D U P C 3
F21C F 0.7122(13) 0.2282(8) 0.4098(10) 0.079(4) Uani 0.17 1 d D U P C 3
F19C F 0.5808(14) 0.1845(10) 0.3535(10) 0.069(4) Uani 0.17 1 d D U P C 3
F20C F 0.6925(14) 0.1393(8) 0.4201(11) 0.079(5) Uani 0.17 1 d D U P C 3
F13A F 0.6823(8) 0.1401(7) 0.7589(7) 0.091(4) Uani 0.31 1 d . U P C 1
F13C F 0.7887(14) 0.1602(7) 0.8648(8) 0.065(3) Uani 0.33 1 d . U P G 3

loop_
_atom_site_aniso_label
_atom_site_aniso_U_11
_atom_site_aniso_U_22
_atom_site_aniso_U_33
_atom_site_aniso_U_23
_atom_site_aniso_U_13
_atom_site_aniso_U_12
Mo1 0.03728(12) 0.02491(10) 0.01565(9) -0.00385(7) 0.01024(8) -0.00291(8)
Mo3 0.02393(10) 0.03481(12) 0.02395(10) -0.00400(8) 0.00713(8) -0.00429(8)
Mo4 0.03515(12) 0.02816(11) 0.02699(11) 0.00091(8) 0.01377(9) -0.00411(9)
Mo2 0.04623(15) 0.03507(13) 0.02465(11) 0.00466(9) 0.01286(10) 0.00828(10)
Cu1 0.03543(17) 0.02394(15) 0.02031(14) -0.00261(11) 0.01270(13) -0.00411(12)
Sb2 0.0280(6) 0.0283(9) 0.0297(5) 0.0050(5) 0.0166(5) 0.0028(5)
Sb1 0.0220(5) 0.0231(4) 0.0236(5) 0.0002(3) 0.0076(4) -0.0023(3)
P2 0.0342(3) 0.0293(3) 0.0169(3) -0.0022(2) 0.0102(3) -0.0052(3)
P1 0.0421(4) 0.0275(3) 0.0195(3) -0.0059(2) 0.0132(3) -0.0081(3)
Al1 0.0265(4) 0.0357(4) 0.0217(4) 0.0026(3) 0.0087(3) -0.0044(3)
O5 0.0486(14) 0.0610(15) 0.0445(13) -0.0104(11) 0.0271(11) -0.0007(11)
O7 0.0839(19) 0.0362(12) 0.0594(16) -0.0144(11) 0.0437(15) -0.0139(12)
O8 0.0375(13) 0.0821(19) 0.0621(17) 0.0076(14) 0.0246(12) 0.0152(12)
O6 0.0774(19) 0.0375(13) 0.0586(17) 0.0052(12) 0.0047(15) 0.0076(13)
O4 0.087(2) 0.0664(17) 0.0496(15) 0.0029(12) 0.0434(15) 0.0254(15)
C20 0.0326(14) 0.0361(15) 0.0308(14) -0.0063(11) 0.0098(11) 0.0000(11)
O3 0.0568(17) 0.081(2) 0.0527(16) 0.0035(14) -0.0014(14) -0.0227(15)
O2A 0.060(3) 0.039(2) 0.048(3) 0.017(2) 0.029(2) 0.006(2)
O11A 0.0355(16) 0.0263(15) 0.0253(14) -0.0007(11) 0.0082(12) 0.0037(12)
C28 0.0410(17) 0.0507(19) 0.0427(17) 0.0009(14) 0.0259(15) 0.0002(14)
F21A 0.066(2) 0.054(2) 0.0279(17) -0.0049(15) 0.0069(16) 0.0233(18)
F26A 0.061(2) 0.053(2) 0.076(3) -0.003(2) 0.046(2) -0.005(2)
F20A 0.048(2) 0.053(2) 0.049(2) -0.0120(18) -0.0031(17) 0.0078(17)
C27 0.0526(19) 0.0375(16) 0.0356(15) -0.0020(12) 0.0269(14) -0.0018(13)
C21 0.0480(18) 0.0355(16) 0.0377(16) -0.0051(12) 0.0095(14) -0.0051(13)
F27A 0.062(3) 0.084(4) 0.079(3) -0.034(3) 0.023(3) 0.024(2)
C3A 0.044(7) 0.025(3) 0.067(8) -0.010(5) 0.020(6) 0.000(5)
C13 0.0445(19) 0.062(2) 0.0327(16) 0.0057(15) 0.0036(14) 0.0013(16)
C19 0.0407(18) 0.068(2) 0.0400(18) -0.0244(16) 0.0098(15) -0.0188(16)
C14 0.053(2) 0.0413(17) 0.0414(17) 0.0052(13) 0.0226(15) 0.0141(14)
C17 0.0233(15) 0.076(3) 0.055(2) -0.0101(19) -0.0039(15) -0.0012(15)
C18 0.0368(18) 0.083(3) 0.0319(16) -0.0061(17) -0.0026(14) -0.0100(17)
C15 0.0422(18) 0.060(2) 0.049(2) -0.0197(16) 0.0180(16) -0.0270(16)
C7A 0.037(3) 0.036(3) 0.025(3) 0.003(2) 0.013(2) 0.008(3)
F19A 0.080(3) 0.0432(18) 0.0345(16) 0.0031(14) -0.0036(17) 0.0256(17)
C16 0.0278(16) 0.079(3) 0.058(2) -0.025(2) 0.0152(15) -0.0194(16)
C26 0.065(2) 0.052(2) 0.0442(19) 0.0057(15) 0.0319(18) -0.0158(17)
C24 0.086(3) 0.048(2) 0.0276(15) 0.0077(13) 0.0123(17) -0.0144(19)
C4A 0.043(6) 0.036(4) 0.039(4) -0.010(3) 0.021(4) 0.004(4)
C25 0.081(3) 0.050(2) 0.0372(17) 0.0044(14) 0.0351(19) -0.0046(18)
O1A 0.0407(19) 0.083(3) 0.0260(16) -0.0120(16) 0.0011(15) -0.0087(18)
C22 0.073(2) 0.0343(16) 0.0419(17) 0.0075(13) 0.0254(17) -0.0121(15)
F23A 0.126(5) 0.027(2) 0.080(4) -0.007(2) 0.032(3) 0.009(3)
F25A 0.074(2) 0.068(2) 0.0372(17) -0.0145(16) 0.0119(17) 0.0273(19)
C23 0.064(2) 0.0444(19) 0.0433(18) 0.0190(15) 0.0144(17) 0.0011(16)
F22A 0.070(2) 0.0356(17) 0.071(2) 0.0002(16) -0.004(2) -0.0186(16)
C11 0.101(3) 0.0389(19) 0.045(2) 0.0166(15) 0.021(2) 0.008(2)
C12 0.091(3) 0.055(2) 0.0310(17) 0.0164(15) 0.0148(19) 0.007(2)
C1A 0.039(3) 0.041(4) 0.031(3) -0.001(2) 0.013(3) 0.020(3)
C6A 0.036(2) 0.044(3) 0.0223(19) -0.0022(18) 0.0072(17) -0.0033(19)
C8 0.062(3) 0.088(3) 0.053(2) 0.040(2) 0.003(2) 0.016(2)
C10 0.133(5) 0.045(2) 0.054(2) 0.0183(18) 0.035(3) 0.036(3)
C5A 0.041(2) 0.033(2) 0.032(2) 0.0001(16) 0.0202(18) 0.0118(17)
C9 0.095(4) 0.086(3) 0.065(3) 0.038(3) 0.033(3) 0.058(3)
C46A 0.051(2) 0.046(2) 0.116(4) -0.013(3) 0.043(3) 0.0042(19)
C47A 0.074(3) 0.045(3) 0.140(4) -0.013(3) 0.075(3) -0.005(2)
C2A 0.059(3) 0.030(2) 0.040(2) 0.0129(18) 0.026(2) 0.021(2)
C40A 0.057(4) 0.050(3) 0.054(3) -0.007(3) 0.016(3) 0.012(3)
C48A 0.072(3) 0.067(3) 0.159(5) 0.000(4) 0.073(3) 0.006(3)
C38A 0.056(3) 0.038(2) 0.030(2) -0.0032(18) 0.007(2) 0.011(2)
C51A 0.076(4) 0.064(3) 0.126(5) -0.007(3) -0.005(4) -0.011(3)
C45A 0.068(4) 0.090(4) 0.102(5) -0.012(4) 0.046(4) 0.011(3)
C39A 0.078(3) 0.033(2) 0.044(3) 0.004(2) 0.014(3) 0.003(2)
C50A 0.085(4) 0.085(4) 0.148(5) 0.004(4) -0.014(4) -0.014(3)
C49A 0.062(3) 0.088(4) 0.155(5) 0.018(4) 0.018(4) 0.009(3)
O10A 0.0281(17) 0.0427(18) 0.0207(15) -0.0097(12) 0.0086(15) -0.0072(16)
C33A 0.043(3) 0.040(4) 0.028(2) -0.015(3) 0.016(2) -0.019(3)
C35A 0.053(5) 0.088(7) 0.031(4) -0.009(5) 0.018(4) -0.001(6)
F14A 0.068(5) 0.113(7) 0.055(4) -0.035(5) 0.005(4) 0.048(5)
F15A 0.089(8) 0.109(10) 0.031(6) -0.009(6) 0.037(5) 0.003(8)
C34A 0.087(11) 0.034(9) 0.026(6) 0.012(6) -0.005(7) -0.029(7)
F10A 0.054(5) 0.039(4) 0.049(4) 0.005(4) -0.002(4) 0.014(4)
F11A 0.097(10) 0.082(8) 0.059(7) 0.031(6) 0.002(6) -0.041(7)
F12A 0.054(3) 0.089(3) 0.028(2) 0.003(2) -0.004(2) -0.009(2)
C36A 0.078(13) 0.041(8) 0.020(6) -0.013(6) -0.004(10) -0.010(10)
F18A 0.034(4) 0.075(5) 0.027(3) 0.002(3) 0.003(3) -0.016(3)
F16A 0.073(3) 0.073(3) 0.044(2) -0.028(2) -0.009(2) -0.016(2)
F17A 0.120(11) 0.057(8) 0.032(7) 0.018(5) -0.009(6) -0.028(7)
O12A 0.0386(17) 0.0246(15) 0.0292(14) 0.0015(11) 0.0073(13) -0.0063(13)
C41A 0.048(5) 0.024(4) 0.033(4) 0.001(3) 0.016(3) -0.009(3)
C43A 0.042(4) 0.036(4) 0.024(3) -0.003(3) 0.010(3) -0.008(3)
F32A 0.033(2) 0.046(3) 0.045(2) -0.003(2) 0.001(2) -0.0022(17)
F33A 0.067(4) 0.049(3) 0.029(2) -0.013(2) 0.007(2) -0.022(3)
F31A 0.058(5) 0.071(4) 0.019(2) 0.004(2) 0.018(3) -0.009(4)
C42A 0.068(4) 0.030(2) 0.049(3) -0.004(2) -0.001(3) -0.002(2)
F30A 0.089(3) 0.042(2) 0.097(3) 0.001(2) -0.039(3) 0.015(2)
F28A 0.086(4) 0.065(3) 0.072(3) -0.021(2) 0.035(3) 0.009(2)
F29A 0.116(3) 0.0289(15) 0.071(2) 0.0022(14) 0.011(2) -0.0126(17)
C44A 0.078(7) 0.044(4) 0.033(4) -0.009(3) 0.025(4) -0.022(5)
F36A 0.118(7) 0.071(5) 0.022(3) -0.001(3) 0.026(4) -0.037(5)
F34A 0.082(5) 0.080(5) 0.063(4) -0.016(3) 0.041(3) -0.052(4)
F35A 0.067(4) 0.072(4) 0.054(3) -0.021(3) 0.040(3) -0.019(3)
O12B 0.030(3) 0.020(3) 0.036(4) -0.008(2) 0.017(3) -0.008(3)
C41B 0.043(11) 0.025(7) 0.051(14) -0.008(8) 0.024(10) -0.016(7)
C42B 0.085(10) 0.047(7) 0.056(8) -0.025(6) 0.046(7) -0.037(7)
F29B 0.060(5) 0.077(6) 0.074(6) -0.025(5) 0.050(5) -0.032(5)
F30B 0.117(8) 0.046(5) 0.088(6) -0.028(4) 0.072(6) -0.052(5)
F28B 0.059(5) 0.074(8) 0.071(6) -0.038(6) 0.030(5) -0.041(6)
C44B 0.077(9) 0.014(4) 0.065(7) -0.009(4) 0.043(7) -0.009(4)
F34B 0.049(4) 0.038(3) 0.092(6) -0.007(3) 0.040(4) 0.000(3)
F35B 0.071(5) 0.054(4) 0.037(4) -0.007(3) 0.031(4) -0.010(4)
F36B 0.155(14) 0.038(5) 0.104(9) -0.028(5) 0.093(10) -0.021(6)
C43B 0.101(12) 0.032(6) 0.058(8) -0.002(5) 0.043(8) -0.020(6)
F32B 0.062(4) 0.037(3) 0.055(4) 0.010(3) 0.006(3) -0.006(3)
F33B 0.144(10) 0.040(5) 0.079(7) 0.011(5) 0.039(7) -0.008(5)
F31B 0.132(14) 0.055(8) 0.050(7) 0.002(5) 0.053(9) -0.010(8)
C29A 0.039(3) 0.061(4) 0.054(4) -0.004(3) 0.031(3) -0.010(3)
C32A 0.037(4) 0.066(5) 0.045(4) 0.000(4) 0.027(3) -0.009(4)
F8A 0.033(3) 0.089(4) 0.026(2) -0.003(3) 0.006(2) -0.001(3)
F9A 0.048(3) 0.115(6) 0.040(3) -0.003(3) 0.030(3) 0.002(4)
F7A 0.072(5) 0.044(4) 0.068(5) 0.016(3) 0.027(4) -0.012(3)
C31A 0.038(3) 0.072(5) 0.050(4) -0.006(4) 0.025(3) -0.005(4)
F4A 0.105(10) 0.115(8) 0.073(7) 0.031(7) 0.017(6) 0.037(8)
F5A 0.049(4) 0.097(7) 0.053(4) -0.047(4) 0.027(4) -0.046(4)
F6A 0.0381(17) 0.118(3) 0.070(2) -0.017(2) 0.0301(17) -0.0190(18)
C30A 0.054(4) 0.064(4) 0.075(4) -0.008(4) 0.037(4) -0.007(4)
F3A 0.075(6) 0.059(5) 0.126(8) 0.044(6) 0.054(6) 0.036(4)
F1A 0.099(7) 0.069(5) 0.170(11) -0.005(6) 0.104(9) 0.023(5)
F2A 0.093(5) 0.057(4) 0.090(5) -0.042(4) 0.061(5) -0.027(4)
O10B 0.035(3) 0.032(3) 0.024(3) -0.005(2) 0.009(3) -0.004(3)
C33B 0.057(7) 0.022(5) 0.015(3) -0.006(4) 0.012(4) -0.018(5)
C35B 0.044(5) 0.049(6) 0.041(5) -0.005(4) 0.019(5) -0.005(4)
F15B 0.040(3) 0.058(3) 0.052(3) -0.003(3) 0.015(3) 0.008(2)
F13B 0.052(4) 0.067(4) 0.044(3) -0.017(3) 0.026(3) -0.008(3)
F14B 0.048(3) 0.069(4) 0.054(4) -0.016(3) 0.027(3) -0.025(3)
C34B 0.075(8) 0.041(5) 0.037(5) 0.000(4) 0.020(5) -0.012(5)
F11B 0.057(5) 0.045(4) 0.041(5) 0.003(4) -0.010(5) 0.004(3)
F12B 0.095(9) 0.064(6) 0.043(5) 0.021(4) 0.022(6) -0.031(7)
F10B 0.131(7) 0.059(4) 0.021(3) 0.000(3) 0.019(4) -0.009(5)
C36B 0.027(6) 0.042(7) 0.029(5) -0.002(6) 0.005(4) -0.003(5)
F18B 0.032(3) 0.043(3) 0.063(5) -0.002(4) -0.011(3) -0.009(2)
F16B 0.064(4) 0.048(3) 0.036(3) -0.015(2) 0.010(3) -0.003(3)
F17B 0.040(3) 0.034(3) 0.023(3) 0.011(3) 0.008(3) -0.003(2)
C37 0.0534(18) 0.0372(15) 0.0386(15) 0.0002(12) 0.0117(14) 0.0092(13)
C38B 0.088(4) 0.053(4) 0.062(4) -0.008(3) -0.002(4) 0.019(4)
F21B 0.081(6) 0.059(6) 0.072(5) -0.023(5) 0.008(5) 0.027(5)
F19B 0.086(6) 0.041(5) 0.057(5) 0.001(4) -0.008(5) 0.017(4)
F20B 0.103(6) 0.054(5) 0.062(5) -0.011(5) -0.011(5) 0.021(5)
C40B 0.094(4) 0.060(4) 0.050(4) -0.001(4) 0.016(4) -0.002(4)
F26B 0.095(8) 0.070(7) 0.049(6) -0.021(6) 0.037(5) -0.010(6)
F27B 0.132(3) 0.062(2) 0.082(3) 0.0140(18) 0.045(2) -0.028(2)
F25B 0.117(9) 0.091(9) 0.039(6) 0.007(6) 0.009(7) -0.007(8)
C39B 0.061(4) 0.075(5) 0.062(4) -0.008(4) 0.002(4) 0.000(4)
F24B 0.056(5) 0.079(6) 0.056(5) -0.026(5) -0.006(5) -0.001(5)
F22B 0.064(6) 0.083(6) 0.076(6) -0.012(5) 0.000(5) 0.005(5)
F23B 0.046(4) 0.090(6) 0.069(5) -0.004(5) 0.015(4) -0.007(4)
O9B 0.029(4) 0.031(4) 0.027(4) -0.005(3) 0.013(3) -0.010(3)
C29B 0.040(3) 0.066(4) 0.054(4) 0.001(3) 0.027(3) -0.010(3)
C30B 0.041(4) 0.075(5) 0.063(5) 0.002(4) 0.024(4) -0.010(4)
F1B 0.059(5) 0.099(6) 0.084(6) -0.054(5) 0.031(5) -0.038(4)
F2B 0.026(5) 0.099(8) 0.105(9) 0.026(6) 0.010(5) -0.021(5)
F3B 0.042(4) 0.082(5) 0.054(4) 0.021(4) 0.010(3) -0.008(3)
C32B 0.054(4) 0.081(4) 0.080(4) -0.010(4) 0.035(4) -0.008(4)
F8B 0.079(6) 0.090(6) 0.071(5) -0.038(5) 0.047(5) -0.031(5)
F9B 0.049(6) 0.067(6) 0.199(14) -0.003(7) 0.055(8) 0.012(5)
F7B 0.077(6) 0.125(8) 0.120(7) -0.040(6) 0.078(6) -0.039(5)
C31B 0.059(5) 0.067(5) 0.066(5) 0.013(4) 0.023(4) -0.019(4)
F6B 0.086(6) 0.082(6) 0.079(6) 0.004(4) 0.038(5) -0.049(4)
F4B 0.078(5) 0.032(3) 0.094(6) 0.006(3) 0.029(4) -0.014(3)
O1B 0.051(4) 0.058(5) 0.046(4) -0.001(3) 0.014(4) 0.020(4)
C6B 0.035(5) 0.038(7) 0.021(5) 0.002(4) 0.012(4) 0.008(5)
C1B 0.036(10) 0.027(7) 0.031(6) -0.011(4) 0.002(6) -0.002(8)
C5B 0.039(11) 0.051(9) 0.055(9) -0.030(7) 0.018(9) 0.002(9)
C4B 0.058(6) 0.062(6) 0.014(3) -0.011(4) 0.005(4) -0.007(5)
C2B 0.051(6) 0.043(5) 0.025(4) -0.014(4) -0.001(4) -0.017(4)
C3B 0.052(6) 0.047(6) 0.022(4) -0.015(4) -0.004(4) -0.004(5)
C7B 0.043(7) 0.040(6) 0.026(6) 0.005(4) 0.020(5) 0.003(6)
O2B 0.065(7) 0.048(5) 0.043(6) 0.015(4) 0.028(5) 0.003(5)
P3 0.0224(16) 0.0233(12) 0.0228(16) 0.0018(9) 0.0064(12) -0.0029(11)
P4 0.027(2) 0.024(2) 0.031(2) -0.0001(19) 0.0152(18) -0.002(2)
F5B 0.121(9) 0.079(10) 0.051(7) 0.011(7) 0.042(6) -0.038(10)
O9A 0.030(2) 0.040(2) 0.033(2) -0.0056(15) 0.0162(17) -0.0069(15)
C29C 0.043(4) 0.068(4) 0.059(4) -0.007(4) 0.033(3) -0.009(4)
C32C 0.055(4) 0.079(4) 0.058(4) -0.007(4) 0.027(4) -0.006(4)
F8C 0.056(6) 0.203(13) 0.048(5) -0.058(7) 0.004(5) -0.008(8)
F9C 0.072(7) 0.175(11) 0.051(6) -0.030(7) 0.040(5) 0.003(8)
F7C 0.103(11) 0.101(13) 0.090(12) 0.027(11) 0.035(10) -0.013(12)
C31C 0.040(4) 0.075(5) 0.057(4) -0.003(4) 0.024(4) -0.009(4)
F4C 0.014(4) 0.114(8) 0.039(4) 0.001(6) 0.001(3) -0.007(5)
F5C 0.072(7) 0.066(6) 0.100(8) -0.008(7) 0.032(7) -0.009(5)
C30C 0.059(5) 0.075(6) 0.089(6) -0.008(5) 0.045(5) 0.003(5)
F3C 0.102(9) 0.094(9) 0.118(9) 0.043(8) 0.053(8) 0.041(7)
F1C 0.058(6) 0.097(8) 0.128(10) -0.003(7) 0.052(7) 0.023(6)
F2C 0.096(9) 0.085(8) 0.160(12) -0.049(9) 0.082(10) -0.022(7)
C35C 0.052(5) 0.066(6) 0.025(4) -0.005(4) 0.021(3) -0.016(5)
F15C 0.039(4) 0.054(5) 0.046(4) 0.006(4) 0.029(3) 0.007(4)
F14C 0.089(8) 0.045(5) 0.060(5) 0.010(4) 0.036(6) -0.018(5)
C34C 0.095(11) 0.021(6) 0.025(6) 0.001(5) -0.005(8) -0.025(7)
F10C 0.043(4) 0.115(7) 0.049(4) -0.008(4) 0.013(3) 0.020(4)
F11C 0.062(5) 0.044(4) 0.053(4) -0.015(4) -0.007(4) 0.020(4)
C36C 0.042(8) 0.037(8) 0.038(9) -0.007(7) 0.007(5) 0.017(6)
F17C 0.110(9) 0.077(7) 0.115(9) -0.056(6) 0.089(8) -0.068(6)
F16C 0.064(6) 0.022(3) 0.073(6) 0.001(3) -0.012(5) 0.003(3)
C45B 0.075(9) 0.079(9) 0.128(10) 0.008(9) 0.030(9) -0.006(8)
C46B 0.069(4) 0.061(5) 0.135(5) -0.001(5) 0.030(5) -0.009(4)
C47B 0.067(5) 0.055(5) 0.139(5) -0.008(5) 0.063(5) -0.005(5)
C48B 0.060(5) 0.050(5) 0.141(6) -0.007(5) 0.070(5) 0.003(5)
C49B 0.058(5) 0.061(6) 0.148(7) 0.003(6) 0.044(6) -0.004(5)
C50B 0.065(6) 0.074(6) 0.151(6) 0.006(6) 0.011(6) -0.009(6)
C51B 0.073(5) 0.076(5) 0.146(6) 0.005(5) 0.005(5) -0.011(5)
C43C 0.047(9) 0.044(9) 0.091(12) 0.007(11) 0.005(10) -0.013(8)
F32C 0.042(7) 0.089(10) 0.174(16) -0.011(13) 0.020(11) 0.006(7)
F33C 0.052(8) 0.043(10) 0.110(17) 0.017(14) -0.001(12) -0.021(8)
F31C 0.073(14) 0.052(9) 0.052(13) 0.020(9) -0.024(8) -0.019(10)
C44C 0.094(10) 0.043(8) 0.075(10) -0.014(8) 0.061(8) -0.035(8)
F36C 0.140(16) 0.045(10) 0.067(11) -0.004(7) 0.054(12) -0.020(11)
F34C 0.107(14) 0.068(10) 0.125(15) -0.004(11) 0.076(11) -0.046(11)
F35C 0.110(13) 0.077(10) 0.131(13) -0.051(10) 0.092(10) -0.041(10)
O11B 0.033(3) 0.034(3) 0.020(3) -0.002(2) 0.007(2) 0.001(2)
C40C 0.057(4) 0.074(5) 0.067(4) -0.006(4) 0.009(4) 0.002(4)
F27C 0.059(5) 0.079(5) 0.071(5) -0.009(5) 0.003(4) -0.009(5)
F25C 0.068(6) 0.087(7) 0.078(6) -0.010(6) 0.005(5) 0.007(6)
F26C 0.066(7) 0.098(8) 0.082(7) -0.008(7) 0.026(6) 0.001(7)
C39C 0.097(6) 0.057(5) 0.079(5) 0.000(5) -0.002(5) 0.014(5)
F22C 0.107(10) 0.045(8) 0.110(10) -0.001(8) 0.011(9) 0.017(8)
F23C 0.134(10) 0.065(8) 0.095(9) -0.017(8) 0.010(9) 0.016(8)
F24C 0.113(10) 0.080(9) 0.109(10) 0.017(9) -0.041(9) 0.024(9)
C38C 0.092(5) 0.060(5) 0.041(4) -0.006(5) 0.013(5) 0.001(5)
F21C 0.108(9) 0.076(9) 0.051(7) 0.018(6) 0.026(7) -0.008(8)
F19C 0.097(9) 0.070(9) 0.031(6) -0.011(7) 0.014(7) -0.026(8)
F20C 0.116(10) 0.074(9) 0.043(7) -0.020(7) 0.025(7) 0.011(8)
F13A 0.049(5) 0.182(10) 0.052(5) -0.008(8) 0.029(4) -0.024(7)
F13C 0.073(6) 0.104(9) 0.021(4) -0.004(5) 0.022(4) 0.012(7)

loop_
_atom_type_symbol
_atom_type_description
_atom_type_scat_dispersion_real
_atom_type_scat_dispersion_imag
_atom_type_scat_source
C C 0.0033 0.0016 'International Tables Vol C Tables 4.2.6.8 and 6.1.1.4'
H H 0.0000 0.0000 'International Tables Vol C Tables 4.2.6.8 and 6.1.1.4'
Al Al 0.0645 0.0514 'International Tables Vol C Tables 4.2.6.8 and 6.1.1.4'
Cu Cu 0.3201 1.2651 'International Tables Vol C Tables 4.2.6.8 and 6.1.1.4'
F F 0.0171 0.0103 'International Tables Vol C Tables 4.2.6.8 and 6.1.1.4'
Mo Mo -1.6832 0.6857 'International Tables Vol C Tables 4.2.6.8 and 6.1.1.4'
O O 0.0106 0.0060 'International Tables Vol C Tables 4.2.6.8 and 6.1.1.4'
P P 0.1023 0.0942 'International Tables Vol C Tables 4.2.6.8 and 6.1.1.4'
Sb Sb -0.5866 1.5461 'International Tables Vol C Tables 4.2.6.8 and 6.1.1.4'

loop_
_exptl_crystal_face_index_h
_exptl_crystal_face_index_k
_exptl_crystal_face_index_l
_exptl_crystal_face_perp_dist
0 1 -1 0.1703
0 -1 1 0.1412
-1 -1 -1 0.1558
1 0 2 0.1513
-1 0 -2 0.1607
1 -1 2 0.1526
2 1 2 0.1416
-2 1 2 0.0802
2 -1 -2 0.1299
2 1 -1 0.1297
-2 -1 1 0.1202
1 -2 -2 0.1589
-1 2 2 0.1122
2 1 -2 0.1286
-2 -2 1 0.1250
0 1 1 0.1317
2 2 -1 0.1309
-2 -1 2 0.1012
-1 -2 -1 0.1647
-1 -1 1 0.1048
1 1 -1 0.1276
0 -1 -2 0.1767
-1 -2 1 0.1098
1 2 -1 0.1303
2 1 1 0.1286
-2 0 -1 0.1253
-2 1 -1 0.1394
2 -1 1 0.1419
0 1 0 0.1224
0 -1 0 0.1224
-1 1 0 0.1190
1 0 0 0.1212
2 -1 0 0.1277
1 -2 -1 0.1210
2 -1 -1 0.1198
-1 2 1 0.0921
1 0 -2 0.1463

loop_
_geom_angle_atom_site_label_1
_geom_angle_atom_site_label_2
_geom_angle_atom_site_label_3
_geom_angle
_geom_angle_site_symmetry_1
_geom_angle_site_symmetry_3
_geom_angle_publ_flag
P2 Mo1 Mo2 52.671(18) . . ?
P2 Mo1 P1 49.89(2) . . ?
P1 Mo1 Mo2 51.507(19) . . ?
C3A Mo1 Mo2 139.0(5) . . ?
C3A Mo1 P2 104.5(5) . . ?
C3A Mo1 P1 143.9(5) . . ?
C3A Mo1 C4A 36.3(7) . . ?
C3A Mo1 C1A 59.2(4) . . ?
C3A Mo1 C2A 36.4(4) . . ?
C7A Mo1 Mo2 82.31(17) . . ?
C7A Mo1 P2 124.49(18) . . ?
C7A Mo1 P1 77.90(18) . . ?
C7A Mo1 C3A 130.8(6) . . ?
C7A Mo1 C4A 94.5(4) . . ?
C7A Mo1 C1A 106.2(3) . . ?
C7A Mo1 C6A 90.4(2) . . ?
C7A Mo1 C5A 82.0(2) . . ?
C7A Mo1 C2A 140.7(2) . . ?
C4A Mo1 Mo2 155.0(3) . . ?
C4A Mo1 P2 140.2(4) . . ?
C4A Mo1 P1 152.1(3) . . ?
C4A Mo1 C2A 61.7(4) . . ?
C1A Mo1 Mo2 143.97(15) . . ?
C1A Mo1 P2 97.06(18) . . ?
C1A Mo1 P1 95.22(16) . . ?
C1A Mo1 C4A 60.8(4) . . ?
C1A Mo1 C2A 35.7(2) . . ?
C6A Mo1 Mo2 69.25(15) . . ?
C6A Mo1 P2 99.96(13) . . ?
C6A Mo1 P1 120.48(15) . . ?
C6A Mo1 C3A 85.1(4) . . ?
C6A Mo1 C4A 86.0(3) . . ?
C6A Mo1 C1A 143.3(2) . . ?
C6A Mo1 C5A 119.47(18) . . ?
C6A Mo1 C2A 116.4(2) . . ?
C5A Mo1 Mo2 162.10(12) . . ?
C5A Mo1 P2 133.16(11) . . ?
C5A Mo1 P1 116.24(12) . . ?
C5A Mo1 C3A 58.8(5) . . ?
C5A Mo1 C4A 35.9(3) . . ?
C5A Mo1 C1A 36.1(2) . . ?
C5A Mo1 C2A 60.13(16) . . ?
C2A Mo1 Mo2 132.58(12) . . ?
C2A Mo1 P2 80.95(12) . . ?
C2A Mo1 P1 108.00(13) . . ?
C6B Mo1 Mo2 131.6(3) . . ?
C6B Mo1 P2 88.4(3) . . ?
C6B Mo1 P1 82.3(3) . . ?
C6B Mo1 C1B 78.6(7) . . ?
C6B Mo1 C5B 80.7(8) . . ?
C6B Mo1 C4B 114.4(4) . . ?
C6B Mo1 C2B 108.1(5) . . ?
C6B Mo1 C3B 135.3(4) . . ?
C1B Mo1 Mo2 132.1(8) . . ?
C1B Mo1 P2 103.4(9) . . ?
C1B Mo1 P1 147.6(8) . . ?
C5B Mo1 Mo2 147.0(7) . . ?
C5B Mo1 P2 137.8(10) . . ?
C5B Mo1 P1 161.0(7) . . ?
C5B Mo1 C1B 34.5(13) . . ?
C5B Mo1 C4B 36.9(9) . . ?
C5B Mo1 C2B 55.3(8) . . ?
C5B Mo1 C3B 57.8(7) . . ?
C4B Mo1 Mo2 113.6(3) . . ?
C4B Mo1 P2 146.2(3) . . ?
C4B Mo1 P1 151.6(3) . . ?
C4B Mo1 C1B 60.8(9) . . ?
C4B Mo1 C2B 59.5(4) . . ?
C4B Mo1 C3B 36.1(4) . . ?
C2B Mo1 Mo2 100.8(3) . . ?
C2B Mo1 P2 90.8(3) . . ?
C2B Mo1 P1 139.7(3) . . ?
C2B Mo1 C1B 32.4(8) . . ?
C3B Mo1 Mo2 89.3(3) . . ?
C3B Mo1 P2 110.3(3) . . ?
C3B Mo1 P1 140.8(3) . . ?
C3B Mo1 C1B 58.0(7) . . ?
C3B Mo1 C2B 35.5(4) . . ?
C7B Mo1 Mo2 92.3(4) . . ?
C7B Mo1 P2 123.5(4) . . ?
C7B Mo1 P1 73.7(4) . . ?
C7B Mo1 C6B 87.0(5) . . ?
C7B Mo1 C1B 130.5(10) . . ?
C7B Mo1 C5B 96.7(10) . . ?
C7B Mo1 C4B 84.1(5) . . ?
C7B Mo1 C2B 143.5(4) . . ?
C7B Mo1 C3B 112.0(5) . . ?
Sb2 Mo3 Mo4 56.30(10) . . ?
Sb2 Mo3 Sb1 60.43(9) . . ?
Sb1 Mo3 Mo4 53.57(4) . . ?
C20 Mo3 Mo4 129.21(8) . . ?
C20 Mo3 Sb2 88.04(13) . . ?
C20 Mo3 Sb1 78.43(9) . . ?
C20 Mo3 C21 89.98(13) . . ?
C20 Mo3 C19 86.52(12) . . ?
C20 Mo3 C17 112.35(14) . . ?
C20 Mo3 C18 82.01(13) . . ?
C20 Mo3 C15 120.62(12) . . ?
C20 Mo3 C16 140.19(13) . . ?
C20 Mo3 P3 78.51(15) . . ?
C20 Mo3 P4 87.1(4) . . ?
C21 Mo3 Mo4 87.81(9) . . ?
C21 Mo3 Sb2 129.02(12) . . ?
C21 Mo3 Sb1 69.29(9) . . ?
C21 Mo3 C19 95.09(14) . . ?
C21 Mo3 C17 142.79(15) . . ?
C21 Mo3 C18 130.37(14) . . ?
C21 Mo3 C15 84.65(14) . . ?
C21 Mo3 C16 110.11(15) . . ?
C21 Mo3 P3 75.27(13) . . ?
C21 Mo3 P4 125.3(3) . . ?
C19 Mo3 Mo4 144.21(9) . . ?
C19 Mo3 Sb2 135.54(14) . . ?
C19 Mo3 Sb1 158.06(11) . . ?
C19 Mo3 C17 58.98(14) . . ?
C19 Mo3 C18 35.84(14) . . ?
C19 Mo3 C15 35.77(12) . . ?
C19 Mo3 C16 58.60(13) . . ?
C19 Mo3 P3 162.06(16) . . ?
C19 Mo3 P4 139.1(3) . . ?
C17 Mo3 Mo4 98.87(10) . . ?
C17 Mo3 Sb2 82.92(13) . . ?
C17 Mo3 Sb1 141.96(11) . . ?
C17 Mo3 C16 34.93(14) . . ?
C17 Mo3 P3 136.34(14) . . ?
C17 Mo3 P4 86.7(3) . . ?
C18 Mo3 Mo4 133.82(10) . . ?
C18 Mo3 Sb2 99.72(14) . . ?
C18 Mo3 Sb1 152.32(11) . . ?
C18 Mo3 C17 35.38(14) . . ?
C18 Mo3 C15 59.37(14) . . ?
C18 Mo3 C16 58.63(14) . . ?
C18 Mo3 P3 147.77(15) . . ?
C18 Mo3 P4 103.2(3) . . ?
C15 Mo3 Mo4 109.66(9) . . ?
C15 Mo3 Sb2 137.75(13) . . ?
C15 Mo3 Sb1 148.29(10) . . ?
C15 Mo3 C17 58.55(15) . . ?
C15 Mo3 C16 34.78(13) . . ?
C15 Mo3 P3 152.54(15) . . ?
C15 Mo3 P4 141.0(3) . . ?
C16 Mo3 Mo4 86.89(9) . . ?
C16 Mo3 Sb2 103.26(14) . . ?
C16 Mo3 Sb1 140.28(10) . . ?
C16 Mo3 P3 138.74(16) . . ?
C16 Mo3 P4 106.3(3) . . ?
P3 Mo3 Mo4 51.96(13) . . ?
P4 Mo3 Mo4 54.8(3) . . ?
P4 Mo3 P3 50.6(3) . . ?
Sb2 Mo4 Mo3 53.74(9) . . ?
Sb1 Mo4 Mo3 57.50(3) . . ?
Sb1 Mo4 Sb2 61.03(9) . . ?
C28 Mo4 Mo3 85.00(9) . . ?
C28 Mo4 Sb2 71.17(12) . . ?
C28 Mo4 Sb1 130.58(9) . . ?
C28 Mo4 C26 84.45(14) . . ?
C28 Mo4 C24 128.36(15) . . ?
C28 Mo4 C25 93.34(14) . . ?
C28 Mo4 C22 110.96(14) . . ?
C28 Mo4 C23 142.70(13) . . ?
C28 Mo4 P3 123.21(11) . . ?
C28 Mo4 P4 74.9(3) . . ?
C27 Mo4 Mo3 127.26(8) . . ?
C27 Mo4 Sb2 74.49(12) . . ?
C27 Mo4 Sb1 91.10(10) . . ?
C27 Mo4 C28 87.65(14) . . ?
C27 Mo4 C26 122.34(12) . . ?
C27 Mo4 C24 83.86(13) . . ?
C27 Mo4 C25 88.23(12) . . ?
C27 Mo4 C22 141.96(12) . . ?
C27 Mo4 C23 113.39(13) . . ?
C27 Mo4 P3 90.20(16) . . ?
C27 Mo4 P4 76.4(3) . . ?
C26 Mo4 Mo3 108.79(9) . . ?
C26 Mo4 Sb2 150.29(13) . . ?
C26 Mo4 Sb1 134.61(11) . . ?
C26 Mo4 C22 34.90(13) . . ?
C26 Mo4 C23 58.36(14) . . ?
C26 Mo4 P3 139.72(15) . . ?
C26 Mo4 P4 151.8(3) . . ?
C24 Mo4 Mo3 138.06(10) . . ?
C24 Mo4 Sb2 150.60(13) . . ?
C24 Mo4 Sb1 100.51(12) . . ?
C24 Mo4 C26 59.00(14) . . ?
C24 Mo4 C22 58.42(12) . . ?
C24 Mo4 C23 34.98(13) . . ?
C24 Mo4 P3 107.70(14) . . ?
C24 Mo4 P4 149.1(3) . . ?
C25 Mo4 Mo3 144.25(9) . . ?
C25 Mo4 Sb2 156.92(13) . . ?
C25 Mo4 Sb1 136.03(11) . . ?
C25 Mo4 C26 35.80(13) . . ?
C25 Mo4 C24 35.74(15) . . ?
C25 Mo4 C22 58.87(13) . . ?
C25 Mo4 C23 58.86(15) . . ?
C25 Mo4 P3 143.32(14) . . ?
C25 Mo4 P4 160.8(3) . . ?
C22 Mo4 Mo3 88.39(9) . . ?
C22 Mo4 Sb2 142.10(13) . . ?
C22 Mo4 Sb1 99.81(10) . . ?
C22 Mo4 P3 104.85(15) . . ?
C22 Mo4 P4 139.3(3) . . ?
C23 Mo4 Mo3 103.20(10) . . ?
C23 Mo4 Sb2 142.25(13) . . ?
C23 Mo4 Sb1 81.54(10) . . ?
C23 Mo4 C22 34.93(13) . . ?
C23 Mo4 P3 88.62(13) . . ?
C23 Mo4 P4 138.1(3) . . ?
P3 Mo4 Mo3 53.14(12) . . ?
P3 Mo4 P4 49.7(3) . . ?
P4 Mo4 Mo3 51.2(3) . . ?
P2 Mo2 Mo1 51.224(16) . . ?
P1 Mo2 Mo1 52.463(17) . . ?
P1 Mo2 P2 49.71(2) . . ?
C13 Mo2 Mo1 89.39(11) . . ?
C13 Mo2 P2 75.54(10) . . ?
C13 Mo2 P1 124.62(10) . . ?
C13 Mo2 C11 142.78(15) . . ?
C13 Mo2 C12 110.22(15) . . ?
C13 Mo2 C8 84.59(16) . . ?
C13 Mo2 C10 129.8(2) . . ?
C13 Mo2 C9 94.4(2) . . ?
C14 Mo2 Mo1 128.79(9) . . ?
C14 Mo2 P2 78.95(9) . . ?
C14 Mo2 P1 88.43(10) . . ?
C14 Mo2 C13 88.73(15) . . ?
C14 Mo2 C11 111.63(14) . . ?
C14 Mo2 C12 138.48(14) . . ?
C14 Mo2 C8 117.87(16) . . ?
C14 Mo2 C10 81.00(15) . . ?
C14 Mo2 C9 84.01(15) . . ?
C11 Mo2 Mo1 99.91(12) . . ?
C11 Mo2 P2 137.07(12) . . ?
C11 Mo2 P1 88.07(12) . . ?
C11 Mo2 C12 35.03(14) . . ?
C12 Mo2 Mo1 89.27(11) . . ?
C12 Mo2 P2 140.45(12) . . ?
C12 Mo2 P1 107.83(12) . . ?
C8 Mo2 Mo1 112.86(14) . . ?
C8 Mo2 P2 153.90(14) . . ?
C8 Mo2 P1 142.54(13) . . ?
C8 Mo2 C11 58.53(17) . . ?
C8 Mo2 C12 34.85(16) . . ?
C10 Mo2 Mo1 134.21(14) . . ?
C10 Mo2 P2 147.11(14) . . ?
C10 Mo2 P1 104.17(16) . . ?
C10 Mo2 C11 35.04(16) . . ?
C10 Mo2 C12 58.28(15) . . ?
C10 Mo2 C8 58.88(19) . . ?
C9 Mo2 Mo1 147.11(12) . . ?
C9 Mo2 P2 160.31(13) . . ?
C9 Mo2 P1 140.06(17) . . ?
C9 Mo2 C11 59.18(19) . . ?
C9 Mo2 C12 58.77(17) . . ?
C9 Mo2 C8 35.61(17) . . ?
C9 Mo2 C10 35.91(19) . . ?
Sb2 Cu1 Sb1 65.11(9) . . ?
P2 Cu1 Sb2 101.57(10) . . ?
P2 Cu1 Sb1 138.56(4) . . ?
P2 Cu1 P3 135.32(14) . . ?
P2 Cu1 P4 104.4(3) . . ?
P1 Cu1 Sb2 134.68(11) 3_666 . ?
P1 Cu1 Sb1 104.36(4) 3_666 . ?
P1 Cu1 P2 110.99(3) 3_666 . ?
P1 Cu1 P3 110.44(11) 3_666 . ?
P1 Cu1 P4 135.1(4) 3_666 . ?
P3 Cu1 P4 52.8(3) . . ?
Mo3 Sb2 Mo4 69.96(10) . . ?
Mo3 Sb2 Sb1 62.33(9) . . ?
Mo4 Sb2 Sb1 58.19(9) . . ?
Cu1 Sb2 Mo3 107.74(14) . . ?
Cu1 Sb2 Mo4 105.96(13) . . ?
Cu1 Sb2 Sb1 57.99(9) . . ?
Mo4 Sb1 Mo3 68.92(3) . . ?
Mo4 Sb1 Sb2 60.78(10) . . ?
Cu1 Sb1 Mo3 102.78(4) . . ?
Cu1 Sb1 Mo4 107.21(5) . . ?
Cu1 Sb1 Sb2 56.90(9) . . ?
Sb2 Sb1 Mo3 57.24(9) . . ?
Mo1 P2 Mo2 76.10(2) . . ?
Cu1 P2 Mo1 158.75(4) . . ?
Cu1 P2 Mo2 125.02(3) . . ?
P1 P2 Mo1 66.12(3) . . ?
P1 P2 Mo2 64.19(3) . . ?
P1 P2 Cu1 122.21(4) . . ?
Mo2 P1 Mo1 76.03(2) . . ?
Cu1 P1 Mo1 148.59(4) 3_666 . ?
Cu1 P1 Mo2 135.11(3) 3_666 . ?
P2 P1 Mo1 63.99(3) . . ?
P2 P1 Mo2 66.10(3) . . ?
P2 P1 Cu1 125.74(4) . 3_666 ?
O11A Al1 O12A 105.34(15) . . ?
O11A Al1 O9A 113.8(2) . . ?
O10A Al1 O11A 110.54(17) . . ?
O10A Al1 O12A 111.78(17) . . ?
O10A Al1 O9A 110.90(18) . . ?
O12B Al1 O10B 114.5(3) . . ?
O12B Al1 O9B 116.3(4) . . ?
O12B Al1 O11B 106.3(3) . . ?
O10B Al1 O11B 98.5(3) . . ?
O9B Al1 O10B 106.6(3) . . ?
O9B Al1 O11B 113.4(4) . . ?
O9A Al1 O12A 104.26(19) . . ?
O5 C20 Mo3 174.5(3) . . ?
C37 O11A Al1 146.9(3) . . ?
O8 C28 Mo4 176.1(3) . . ?
O7 C27 Mo4 176.8(3) . . ?
O6 C21 Mo3 175.3(3) . . ?
Mo1 C3A H3A 122.3 . . ?
C4A C3A Mo1 72.3(11) . . ?
C4A C3A H3A 124.4 . . ?
C4A C3A C2A 111.2(12) . . ?
C2A C3A Mo1 72.5(8) . . ?
C2A C3A H3A 124.4 . . ?
O3 C13 Mo2 177.7(3) . . ?
Mo3 C19 H19 119.7 . . ?
C18 C19 Mo3 72.68(19) . . ?
C18 C19 H19 125.9 . . ?
C18 C19 C15 108.2(3) . . ?
C15 C19 Mo3 73.59(18) . . ?
C15 C19 H19 125.9 . . ?
O4 C14 Mo2 176.2(3) . . ?
Mo3 C17 H17 121.5 . . ?
C18 C17 Mo3 70.83(19) . . ?
C18 C17 H17 126.0 . . ?
C18 C17 C16 108.1(4) . . ?
C16 C17 Mo3 73.4(2) . . ?
C16 C17 H17 126.0 . . ?
Mo3 C18 H18 120.4 . . ?
C19 C18 Mo3 71.48(19) . . ?
C19 C18 H18 126.2 . . ?
C17 C18 Mo3 73.8(2) . . ?
C17 C18 C19 107.6(4) . . ?
C17 C18 H18 126.2 . . ?
Mo3 C15 H15 120.9 . . ?
C19 C15 Mo3 70.64(18) . . ?
C19 C15 H15 126.1 . . ?
C16 C15 Mo3 74.08(19) . . ?
C16 C15 C19 107.7(4) . . ?
C16 C15 H15 126.1 . . ?
O2A C7A Mo1 171.8(5) . . ?
Mo3 C16 H16 123.0 . . ?
C17 C16 Mo3 71.67(19) . . ?
C17 C16 H16 125.8 . . ?
C15 C16 Mo3 71.14(18) . . ?
C15 C16 C17 108.4(3) . . ?
C15 C16 H16 125.8 . . ?
Mo4 C26 H26 120.3 . . ?
C25 C26 Mo4 70.99(18) . . ?
C25 C26 H26 125.7 . . ?
C22 C26 Mo4 74.74(18) . . ?
C22 C26 H26 125.7 . . ?
C22 C26 C25 108.6(4) . . ?
Mo4 C24 H24 120.1 . . ?
C25 C24 Mo4 71.47(19) . . ?
C25 C24 H24 125.7 . . ?
C23 C24 Mo4 74.4(2) . . ?
C23 C24 H24 125.7 . . ?
C23 C24 C25 108.6(3) . . ?
Mo1 C4A H4A 122.0 . . ?
C3A C4A Mo1 71.4(10) . . ?
C3A C4A H4A 128.0 . . ?
C5A C4A Mo1 70.6(7) . . ?
C5A C4A C3A 104.1(11) . . ?
C5A C4A H4A 128.0 . . ?
Mo4 C25 H25 119.6 . . ?
C26 C25 Mo4 73.20(18) . . ?
C26 C25 H25 126.3 . . ?
C24 C25 Mo4 72.8(2) . . ?
C24 C25 C26 107.3(3) . . ?
C24 C25 H25 126.3 . . ?
Mo4 C22 H22 123.2 . . ?
C26 C22 Mo4 70.37(18) . . ?
C26 C22 H22 126.3 . . ?
C26 C22 C23 107.4(3) . . ?
C23 C22 Mo4 71.80(18) . . ?
C23 C22 H22 126.3 . . ?
Mo4 C23 H23 121.9 . . ?
C24 C23 Mo4 70.60(19) . . ?
C24 C23 C22 108.2(4) . . ?
C24 C23 H23 125.9 . . ?
C22 C23 Mo4 73.26(19) . . ?
C22 C23 H23 125.9 . . ?
Mo2 C11 H11 121.8 . . ?
C12 C11 Mo2 72.9(2) . . ?
C12 C11 H11 126.3 . . ?
C10 C11 Mo2 70.7(2) . . ?
C10 C11 H11 126.3 . . ?
C10 C11 C12 107.4(5) . . ?
Mo2 C12 H12 122.9 . . ?
C11 C12 Mo2 72.1(2) . . ?
C11 C12 H12 126.0 . . ?
C8 C12 Mo2 70.6(2) . . ?
C8 C12 C11 108.0(4) . . ?
C8 C12 H12 126.0 . . ?
Mo1 C1A H1A 122.7 . . ?
C5A C1A Mo1 70.6(3) . . ?
C5A C1A H1A 125.9 . . ?
C2A C1A Mo1 72.5(4) . . ?
C2A C1A H1A 125.9 . . ?
C2A C1A C5A 108.1(6) . . ?
O1A C6A Mo1 170.7(5) . . ?
Mo2 C8 H8 120.2 . . ?
C12 C8 Mo2 74.5(2) . . ?
C12 C8 H8 125.6 . . ?
C12 C8 C9 108.9(5) . . ?
C9 C8 Mo2 71.5(2) . . ?
C9 C8 H8 125.6 . . ?
Mo2 C10 H10 120.4 . . ?
C11 C10 Mo2 74.2(2) . . ?
C11 C10 H10 125.6 . . ?
C11 C10 C9 108.8(4) . . ?
C9 C10 Mo2 71.5(2) . . ?
C9 C10 H10 125.6 . . ?
Mo1 C5A H5A 120.3 . . ?
C4A C5A Mo1 73.6(7) . . ?
C4A C5A C1A 111.2(8) . . ?
C4A C5A H5A 124.4 . . ?
C1A C5A Mo1 73.3(3) . . ?
C1A C5A H5A 124.4 . . ?
Mo2 C9 H9 119.9 . . ?
C8 C9 Mo2 72.9(2) . . ?
C8 C9 C10 106.9(5) . . ?
C8 C9 H9 126.6 . . ?
C10 C9 Mo2 72.6(2) . . ?
C10 C9 H9 126.6 . . ?
C47A C46A C45A 121.0(7) . . ?
C51A C46A C47A 119.4(8) . . ?
C51A C46A C45A 119.5(6) . . ?
C46A C47A H47A 122.1 . . ?
C46A C47A C48A 115.8(7) . . ?
C48A C47A H47A 122.1 . . ?
Mo1 C2A H2A 121.7 . . ?
C3A C2A Mo1 71.1(8) . . ?
C3A C2A H2A 127.3 . . ?
C1A C2A Mo1 71.8(3) . . ?
C1A C2A C3A 105.4(9) . . ?
C1A C2A H2A 127.3 . . ?
F26A C40A C37 108.9(5) . . ?
F27A C40A F26A 100.5(6) . . ?
F27A C40A F25A 109.1(5) . . ?
F27A C40A C37 115.2(6) . . ?
F25A C40A F26A 106.4(6) . . ?
F25A C40A C37 115.4(6) . . ?
C47A C48A H48A 117.5 . . ?
C49A C48A C47A 125.1(8) . . ?
C49A C48A H48A 117.5 . . ?
F21A C38A F20A 107.2(4) . . ?
F21A C38A F19A 108.5(5) . . ?
F21A C38A C37 109.7(4) . . ?
F20A C38A C37 111.1(4) . . ?
F19A C38A F20A 107.8(5) . . ?
F19A C38A C37 112.4(4) . . ?
C46A C51A H51A 119.4 . . ?
C46A C51A C50A 121.1(8) . . ?
C50A C51A H51A 119.4 . . ?
C46A C45A H45A 109.5 . . ?
C46A C45A H45B 109.5 . . ?
C46A C45A H45C 109.5 . . ?
H45A C45A H45B 109.5 . . ?
H45A C45A H45C 109.5 . . ?
H45B C45A H45C 109.5 . . ?
F23A C39A C37 111.2(5) . . ?
F22A C39A F23A 105.9(5) . . ?
F22A C39A C37 113.3(4) . . ?
C51A C50A H50A 119.4 . . ?
C49A C50A C51A 121.2(9) . . ?
C49A C50A H50A 119.4 . . ?
C48A C49A C50A 117.1(9) . . ?
C48A C49A H49A 121.4 . . ?
C50A C49A H49A 121.4 . . ?
C33A O10A Al1 148.0(4) . . ?
O10A C33A C35A 105.1(7) . . ?
O10A C33A C34A 110.2(11) . . ?
O10A C33A C36A 107.5(13) . . ?
C34A C33A C35A 120.5(12) . . ?
C34A C33A C36A 111.9(15) . . ?
C36A C33A C35A 100.7(14) . . ?
F14A C35A C33A 119.9(11) . . ?
F14A C35A F15A 105.6(13) . . ?
F14A C35A F13A 117.2(13) . . ?
F15A C35A C33A 106.9(13) . . ?
F15A C35A F13A 104.9(15) . . ?
F13A C35A C33A 101.1(10) . . ?
F10A C34A C33A 105.4(15) . . ?
F10A C34A F11A 115(2) . . ?
F10A C34A F12A 108.4(16) . . ?
F11A C34A C33A 108.8(16) . . ?
F11A C34A F12A 108.2(17) . . ?
F12A C34A C33A 110.5(16) . . ?
F18A C36A C33A 111(2) . . ?
F18A C36A F16A 104(2) . . ?
F18A C36A F17A 110(2) . . ?
F16A C36A C33A 109.3(19) . . ?
F17A C36A C33A 115(2) . . ?
F17A C36A F16A 107(2) . . ?
C41A O12A Al1 147.9(6) . . ?
O12A C41A C43A 110.3(9) . . ?
O12A C41A C42A 108.4(8) . . ?
O12A C41A C44A 113.6(8) . . ?
C42A C41A C43A 105.1(7) . . ?
C44A C41A C43A 106.3(9) . . ?
C44A C41A C42A 112.7(9) . . ?
F32A C43A C41A 110.6(7) . . ?
F33A C43A C41A 113.0(9) . . ?
F33A C43A F32A 107.9(10) . . ?
F33A C43A F31A 107.3(8) . . ?
F31A C43A C41A 108.9(10) . . ?
F31A C43A F32A 109.0(10) . . ?
F30A C42A C41A 109.8(5) . . ?
F30A C42A F29A 105.4(5) . . ?
F28A C42A C41A 112.5(6) . . ?
F28A C42A F30A 110.4(6) . . ?
F28A C42A F29A 107.5(5) . . ?
F29A C42A C41A 111.0(6) . . ?
F36A C44A C41A 107.9(12) . . ?
F34A C44A C41A 115.0(8) . . ?
F34A C44A F36A 108.8(9) . . ?
F34A C44A F35A 109.1(12) . . ?
F35A C44A C41A 108.5(9) . . ?
F35A C44A F36A 107.3(10) . . ?
C41B O12B Al1 141.0(12) . . ?
O12B C41B C42B 108(2) . . ?
O12B C41B C44B 114(2) . . ?
O12B C41B C43B 110.5(13) . . ?
C44B C41B C42B 110.9(13) . . ?
C44B C41B C43B 108(2) . . ?
C43B C41B C42B 105.6(19) . . ?
F29B C42B C41B 112.2(13) . . ?
F29B C42B F28B 104.0(13) . . ?
F30B C42B C41B 112.6(17) . . ?
F30B C42B F29B 111.0(10) . . ?
F30B C42B F28B 109.5(10) . . ?
F28B C42B C41B 107.1(13) . . ?
F34B C44B C41B 110.3(11) . . ?
F34B C44B F36B 110.3(12) . . ?
F35B C44B C41B 109.9(15) . . ?
F35B C44B F34B 109.3(10) . . ?
F35B C44B F36B 106.4(12) . . ?
F36B C44B C41B 110.4(13) . . ?
F32B C43B C41B 110.6(13) . . ?
F32B C43B F33B 108.9(14) . . ?
F32B C43B F31B 109.3(13) . . ?
F33B C43B C41B 112.5(14) . . ?
F33B C43B F31B 106.1(13) . . ?
F31B C43B C41B 109.2(19) . . ?
C32A C29A C30A 105.8(15) . . ?
C31A C29A C32A 112.1(19) . . ?
C31A C29A C30A 110.5(19) . . ?
O9A C29A C32A 110.4(18) . . ?
O9A C29A C31A 109.0(17) . . ?
O9A C29A C30A 109.1(18) . . ?
F8A C32A C29A 113.4(15) . . ?
F8A C32A F9A 107.8(9) . . ?
F8A C32A F7A 106.4(11) . . ?
F9A C32A C29A 113.3(16) . . ?
F9A C32A F7A 106.7(10) . . ?
F7A C32A C29A 108.7(12) . . ?
F4A C31A C29A 106.0(13) . . ?
F4A C31A F6A 109.1(15) . . ?
F5A C31A C29A 110.5(17) . . ?
F5A C31A F4A 113.7(14) . . ?
F5A C31A F6A 105.1(11) . . ?
F6A C31A C29A 112.6(17) . . ?
F3A C30A C29A 110.1(13) . . ?
F1A C30A C29A 109.5(15) . . ?
F1A C30A F3A 108.7(11) . . ?
F2A C30A C29A 112.0(12) . . ?
F2A C30A F3A 108.0(11) . . ?
F2A C30A F1A 108.4(11) . . ?
C33B O10B Al1 152.8(8) . . ?
O10B C33B C35B 108.9(9) . . ?
O10B C33B C34B 110.0(9) . . ?
O10B C33B C36B 111.2(10) . . ?
C34B C33B C35B 108.3(10) . . ?
C36B C33B C35B 107.1(9) . . ?
C36B C33B C34B 111.2(10) . . ?
F15B C35B C33B 110.9(9) . . ?
F15B C35B F14B 108.4(8) . . ?
F13B C35B C33B 111.2(9) . . ?
F13B C35B F15B 108.8(8) . . ?
F13B C35B F14B 109.4(10) . . ?
F14B C35B C33B 108.0(8) . . ?
F11B C34B C33B 110.9(10) . . ?
F11B C34B F12B 103.8(11) . . ?
F11B C34B F10B 108.3(10) . . ?
F12B C34B C33B 112.5(10) . . ?
F12B C34B F10B 108.6(10) . . ?
F10B C34B C33B 112.4(9) . . ?
F18B C36B C33B 112.2(12) . . ?
F18B C36B F16B 105.9(9) . . ?
F18B C36B F17B 106.4(9) . . ?
F16B C36B C33B 113.8(10) . . ?
F17B C36B C33B 110.9(10) . . ?
F17B C36B F16B 107.2(12) . . ?
O11A C37 C40A 109.7(4) . . ?
O11A C37 C38A 110.5(3) . . ?
O11A C37 C39A 108.8(3) . . ?
C38A C37 C40A 110.1(4) . . ?
C38A C37 C39A 112.6(4) . . ?
C39A C37 C40A 104.9(4) . . ?
C38B C37 C40B 97.0(9) . . ?
C38B C37 C39B 114.9(9) . . ?
C39B C37 C40B 101.0(8) . . ?
O11B C37 C38B 119.4(7) . . ?
O11B C37 C40B 110.4(7) . . ?
O11B C37 C39B 111.2(7) . . ?
C39C C37 C40C 104.9(10) . . ?
C39C C37 C38C 95.9(10) . . ?
C38C C37 C40C 109.9(9) . . ?
F21B C38B C37 108.8(12) . . ?
F21B C38B F19B 104.9(10) . . ?
F21B C38B F20B 110.9(12) . . ?
F19B C38B C37 121.4(11) . . ?
F20B C38B C37 103.3(10) . . ?
F20B C38B F19B 107.5(10) . . ?
F26B C40B C37 113.5(11) . . ?
F26B C40B F27B 103.0(11) . . ?
F27B C40B C37 104.5(7) . . ?
F25B C40B C37 123.0(13) . . ?
F25B C40B F26B 98.2(13) . . ?
F25B C40B F27B 113.2(12) . . ?
F24B C39B C37 114.4(10) . . ?
F22B C39B C37 110.3(12) . . ?
F22B C39B F24B 107.9(13) . . ?
F22B C39B F23B 106.0(14) . . ?
F23B C39B C37 109.2(10) . . ?
F23B C39B F24B 108.7(13) . . ?
C29B O9B Al1 155.7(11) . . ?
O9B C29B C30B 110.0(18) . . ?
O9B C29B C32B 114.6(18) . . ?
O9B C29B C31B 109.9(18) . . ?
C32B C29B C30B 109.1(18) . . ?
C32B C29B C31B 112(2) . . ?
C31B C29B C30B 100.2(15) . . ?
F1B C30B C29B 110.1(12) . . ?
F2B C30B C29B 112.4(16) . . ?
F2B C30B F1B 107.1(13) . . ?
F2B C30B F3B 108.1(12) . . ?
F3B C30B C29B 107.2(14) . . ?
F3B C30B F1B 112.0(11) . . ?
F8B C32B C29B 107.4(15) . . ?
F8B C32B F9B 111.4(13) . . ?
F8B C32B F7B 110.1(12) . . ?
F9B C32B C29B 104.3(14) . . ?
F7B C32B C29B 111.5(16) . . ?
F7B C32B F9B 112.0(13) . . ?
F6B C31B C29B 114.0(16) . . ?
F4B C31B C29B 111.6(15) . . ?
F4B C31B F6B 111.7(12) . . ?
F5B C31B C29B 104.7(14) . . ?
F5B C31B F6B 103.7(14) . . ?
F5B C31B F4B 110.6(16) . . ?
O1B C6B Mo1 177.1(11) . . ?
Mo1 C1B H1B 122.7 . . ?
C5B C1B Mo1 69(2) . . ?
C5B C1B H1B 127.3 . . ?
C2B C1B Mo1 72.7(18) . . ?
C2B C1B H1B 127.3 . . ?
C2B C1B C5B 105(3) . . ?
Mo1 C5B H5B 119.1 . . ?
C1B C5B Mo1 76(2) . . ?
C1B C5B H5B 123.3 . . ?
C1B C5B C4B 113(2) . . ?
C4B C5B Mo1 72.6(16) . . ?
C4B C5B H5B 123.3 . . ?
Mo1 C4B H4B 119.9 . . ?
C5B C4B Mo1 70.5(15) . . ?
C5B C4B H4B 129.5 . . ?
C3B C4B Mo1 72.5(5) . . ?
C3B C4B C5B 101.0(16) . . ?
C3B C4B H4B 129.5 . . ?
Mo1 C2B H2B 121.6 . . ?
C1B C2B Mo1 74.9(16) . . ?
C1B C2B H2B 123.9 . . ?
C1B C2B C3B 112(2) . . ?
C3B C2B Mo1 71.2(5) . . ?
C3B C2B H2B 123.9 . . ?
Mo1 C3B H3B 120.9 . . ?
C4B C3B Mo1 71.5(5) . . ?
C4B C3B H3B 126.0 . . ?
C2B C3B Mo1 73.4(5) . . ?
C2B C3B C4B 108.0(10) . . ?
C2B C3B H3B 126.0 . . ?
O2B C7B Mo1 174.5(11) . . ?
Mo4 P3 Mo3 74.90(14) . . ?
Cu1 P3 Mo3 114.52(15) . . ?
Cu1 P3 Mo4 116.9(2) . . ?
P4 P3 Mo3 63.4(4) . . ?
P4 P3 Mo4 67.7(4) . . ?
P4 P3 Cu1 64.5(4) . . ?
Mo3 P4 Mo4 73.9(4) . . ?
Cu1 P4 Mo3 115.1(5) . . ?
Cu1 P4 Mo4 111.7(5) . . ?
P3 P4 Mo3 66.0(4) . . ?
P3 P4 Mo4 62.5(4) . . ?
P3 P4 Cu1 62.7(4) . . ?
C29A O9A Al1 153.0(9) . . ?
C32C C29C C31C 113(3) . . ?
C32C C29C C30C 101(2) . . ?
C31C C29C C30C 105(2) . . ?
F8C C32C C29C 108.2(19) . . ?
F9C C32C C29C 123(2) . . ?
F9C C32C F8C 110.8(15) . . ?
F7C C32C C29C 114(2) . . ?
F7C C32C F8C 92.9(18) . . ?
F7C C32C F9C 104(2) . . ?
F4C C31C C29C 108(2) . . ?
F5C C31C C29C 107(3) . . ?
F5C C31C F4C 118(2) . . ?
F3C C30C C29C 111.8(19) . . ?
F3C C30C F1C 103.8(18) . . ?
F3C C30C F2C 111(2) . . ?
F1C C30C C29C 113(2) . . ?
F2C C30C C29C 109.7(19) . . ?
F2C C30C F1C 106.8(15) . . ?
F15C C35C F14C 113.0(10) . . ?
F13C C35C F15C 113.5(13) . . ?
F13C C35C F14C 97.1(11) . . ?
F11C C34C F10C 97.3(18) . . ?
F17C C36C F16C 106(2) . . ?
H45D C45B H45E 109.5 . . ?
H45D C45B H45F 109.5 . . ?
H45E C45B H45F 109.5 . . ?
C46B C45B H45D 109.5 . . ?
C46B C45B H45E 109.5 . . ?
C46B C45B H45F 109.5 . . ?
C47B C46B C45B 116.6(17) . . ?
C47B C46B C51B 126.2(17) . . ?
C51B C46B C45B 117.2(17) . . ?
C46B C47B H47B 119.6 . . ?
C48B C47B C46B 120.8(18) . . ?
C48B C47B H47B 119.6 . . ?
C47B C48B H48B 122.7 . . ?
C47B C48B C49B 114.7(16) . . ?
C49B C48B H48B 122.7 . . ?
C48B C49B H49B 117.6 . . ?
C50B C49B C48B 124.9(17) . . ?
C50B C49B H49B 117.6 . . ?
C49B C50B H50B 120.7 . . ?
C49B C50B C51B 118.6(17) . . ?
C51B C50B H50B 120.7 . . ?
C46B C51B C50B 114.8(17) . . ?
C46B C51B H51B 122.6 . . ?
C50B C51B H51B 122.6 . . ?
F33C C43C F32C 107(3) . . ?
F33C C43C F31C 111(3) . . ?
F31C C43C F32C 112(3) . . ?
F34C C44C F36C 108(3) . . ?
F34C C44C F35C 114(3) . . ?
F35C C44C F36C 97(3) . . ?
C37 O11B Al1 149.2(5) . . ?
F27C C40C C37 97.1(16) . . ?
F25C C40C C37 115(2) . . ?
F25C C40C F27C 102.6(16) . . ?
F25C C40C F26C 116.2(19) . . ?
F26C C40C C37 82.3(16) . . ?
F26C C40C F27C 137(2) . . ?
F22C C39C C37 118(2) . . ?
F22C C39C F23C 114.9(18) . . ?
F22C C39C F24C 110.2(17) . . ?
F23C C39C C37 105.2(17) . . ?
F23C C39C F24C 107.0(16) . . ?
F24C C39C C37 100.7(18) . . ?
F21C C38C C37 108.7(15) . . ?
F19C C38C C37 114.6(18) . . ?
F19C C38C F21C 119(2) . . ?
F19C C38C F20C 106(2) . . ?
F20C C38C C37 103.7(16) . . ?
F20C C38C F21C 103.6(19) . . ?

loop_
_geom_bond_atom_site_label_1
_geom_bond_atom_site_label_2
_geom_bond_distance
_geom_bond_site_symmetry_2
_geom_bond_publ_flag
Mo1 Mo2 3.0565(3) . ?
Mo1 P2 2.4547(7) . ?
Mo1 P1 2.4976(7) . ?
Mo1 C3A 2.27(2) . ?
Mo1 C7A 2.013(7) . ?
Mo1 C4A 2.286(18) . ?
Mo1 C1A 2.283(7) . ?
Mo1 C6A 2.041(5) . ?
Mo1 C5A 2.247(4) . ?
Mo1 C2A 2.292(4) . ?
Mo1 C6B 2.140(14) . ?
Mo1 C1B 2.34(4) . ?
Mo1 C5B 2.25(4) . ?
Mo1 C4B 2.273(8) . ?
Mo1 C2B 2.314(9) . ?
Mo1 C3B 2.285(9) . ?
Mo1 C7B 1.984(13) . ?
Mo3 Mo4 3.0933(3) . ?
Mo3 Sb2 2.655(4) . ?
Mo3 Sb1 2.7959(15) . ?
Mo3 C20 1.978(3) . ?
Mo3 C21 1.987(3) . ?
Mo3 C19 2.286(3) . ?
Mo3 C17 2.340(3) . ?
Mo3 C18 2.301(3) . ?
Mo3 C15 2.324(3) . ?
Mo3 C16 2.362(3) . ?
Mo3 P3 2.564(5) . ?
Mo3 P4 2.510(13) . ?
Mo4 Sb2 2.739(4) . ?
Mo4 Sb1 2.6673(16) . ?
Mo4 C28 1.992(3) . ?
Mo4 C27 1.981(3) . ?
Mo4 C26 2.313(3) . ?
Mo4 C24 2.301(3) . ?
Mo4 C25 2.284(3) . ?
Mo4 C22 2.369(3) . ?
Mo4 C23 2.350(3) . ?
Mo4 P3 2.523(6) . ?
Mo4 P4 2.632(15) . ?
Mo2 P2 2.5037(7) . ?
Mo2 P1 2.4652(8) . ?
Mo2 C13 2.007(4) . ?
Mo2 C14 1.993(3) . ?
Mo2 C11 2.343(4) . ?
Mo2 C12 2.354(3) . ?
Mo2 C8 2.304(4) . ?
Mo2 C10 2.299(4) . ?
Mo2 C9 2.285(4) . ?
Cu1 Sb2 2.536(4) . ?
Cu1 Sb1 2.5669(16) . ?
Cu1 P2 2.2755(7) . ?
Cu1 P1 2.2591(7) 3_666 ?
Cu1 P3 2.420(6) . ?
Cu1 P4 2.459(14) . ?
Sb2 Sb1 2.746(4) . ?
P2 P1 2.0889(10) . ?
Al1 O11A 1.709(3) . ?
Al1 O10A 1.666(3) . ?
Al1 O12A 1.797(3) . ?
Al1 O12B 1.599(6) . ?
Al1 O10B 1.814(6) . ?
Al1 O9B 1.659(10) . ?
Al1 O9A 1.730(5) . ?
Al1 O11B 1.827(6) . ?
O5 C20 1.147(3) . ?
O7 C27 1.141(4) . ?
O8 C28 1.140(4) . ?
O6 C21 1.142(4) . ?
O4 C14 1.137(4) . ?
O3 C13 1.136(4) . ?
O2A C7A 1.146(8) . ?
O11A C37 1.362(4) . ?
F21A C38A 1.305(6) . ?
F26A C40A 1.407(8) . ?
F20A C38A 1.349(7) . ?
F27A C40A 1.287(9) . ?
C3A H3A 0.9500 . ?
C3A C4A 1.42(3) . ?
C3A C2A 1.425(17) . ?
C19 H19 0.9500 . ?
C19 C18 1.411(6) . ?
C19 C15 1.416(5) . ?
C17 H17 0.9500 . ?
C17 C18 1.411(5) . ?
C17 C16 1.411(6) . ?
C18 H18 0.9500 . ?
C15 H15 0.9500 . ?
C15 C16 1.401(5) . ?
F19A C38A 1.328(6) . ?
C16 H16 0.9500 . ?
C26 H26 0.9500 . ?
C26 C25 1.413(5) . ?
C26 C22 1.405(5) . ?
C24 H24 0.9500 . ?
C24 C25 1.407(6) . ?
C24 C23 1.398(5) . ?
C4A H4A 0.9500 . ?
C4A C5A 1.397(15) . ?
C25 H25 0.9500 . ?
O1A C6A 1.135(5) . ?
C22 H22 0.9500 . ?
C22 C23 1.416(5) . ?
F23A C39A 1.349(8) . ?
F25A C40A 1.314(8) . ?
C23 H23 0.9500 . ?
F22A C39A 1.303(7) . ?
C11 H11 0.9500 . ?
C11 C12 1.414(6) . ?
C11 C10 1.398(6) . ?
C12 H12 0.9500 . ?
C12 C8 1.396(6) . ?
C1A H1A 0.9500 . ?
C1A C5A 1.404(8) . ?
C1A C2A 1.404(10) . ?
C8 H8 0.9500 . ?
C8 C9 1.404(7) . ?
C10 H10 0.9500 . ?
C10 C9 1.413(7) . ?
C5A H5A 0.9500 . ?
C9 H9 0.9500 . ?
C46A C47A 1.382(8) . ?
C46A C51A 1.359(9) . ?
C46A C45A 1.466(8) . ?
C47A H47A 0.9500 . ?
C47A C48A 1.448(11) . ?
C2A H2A 0.9500 . ?
C40A C37 1.567(6) . ?
C48A H48A 0.9500 . ?
C48A C49A 1.293(12) . ?
C38A C37 1.519(5) . ?
C51A H51A 0.9500 . ?
C51A C50A 1.383(11) . ?
C45A H45A 0.9800 . ?
C45A H45B 0.9800 . ?
C45A H45C 0.9800 . ?
C39A C37 1.560(6) . ?
C50A H50A 0.9500 . ?
C50A C49A 1.381(11) . ?
C49A H49A 0.9500 . ?
O10A C33A 1.350(8) . ?
C33A C35A 1.622(13) . ?
C33A C34A 1.555(18) . ?
C33A C36A 1.60(2) . ?
C35A F14A 1.283(14) . ?
C35A F15A 1.314(15) . ?
C35A F13A 1.43(2) . ?
C34A F10A 1.24(3) . ?
C34A F11A 1.26(2) . ?
C34A F12A 1.38(2) . ?
C36A F18A 1.29(3) . ?
C36A F16A 1.37(3) . ?
C36A F17A 1.31(4) . ?
O12A C41A 1.347(9) . ?
C41A C43A 1.607(14) . ?
C41A C42A 1.566(15) . ?
C41A C44A 1.566(19) . ?
C43A F32A 1.328(14) . ?
C43A F33A 1.322(14) . ?
C43A F31A 1.326(12) . ?
C42A F30A 1.313(6) . ?
C42A F28A 1.288(8) . ?
C42A F29A 1.351(6) . ?
C44A F36A 1.327(13) . ?
C44A F34A 1.304(14) . ?
C44A F35A 1.325(14) . ?
O12B C41B 1.35(3) . ?
C41B C42B 1.58(3) . ?
C41B C44B 1.55(3) . ?
C41B C43B 1.57(3) . ?
C42B F29B 1.349(15) . ?
C42B F30B 1.345(16) . ?
C42B F28B 1.378(19) . ?
C44B F34B 1.309(14) . ?
C44B F35B 1.292(14) . ?
C44B F36B 1.348(15) . ?
C43B F32B 1.301(15) . ?
C43B F33B 1.332(17) . ?
C43B F31B 1.36(2) . ?
C29A C32A 1.57(2) . ?
C29A C31A 1.49(2) . ?
C29A C30A 1.57(2) . ?
C29A O9A 1.35(4) . ?
C32A F8A 1.316(13) . ?
C32A F9A 1.326(12) . ?
C32A F7A 1.359(15) . ?
C31A F4A 1.355(15) . ?
C31A F5A 1.348(16) . ?
C31A F6A 1.369(19) . ?
C30A F3A 1.341(14) . ?
C30A F1A 1.336(12) . ?
C30A F2A 1.332(14) . ?
O10B C33B 1.342(13) . ?
C33B C35B 1.635(18) . ?
C33B C34B 1.523(15) . ?
C33B C36B 1.491(16) . ?
C35B F15B 1.320(12) . ?
C35B F13B 1.276(12) . ?
C35B F14B 1.331(11) . ?
C34B F11B 1.311(15) . ?
C34B F12B 1.330(15) . ?
C34B F10B 1.344(12) . ?
C36B F18B 1.316(14) . ?
C36B F16B 1.366(15) . ?
C36B F17B 1.358(13) . ?
C37 C38B 1.542(9) . ?
C37 C40B 1.557(9) . ?
C37 C39B 1.555(9) . ?
C37 O11B 1.223(6) . ?
C37 C40C 1.75(3) . ?
C37 C39C 1.57(3) . ?
C37 C38C 1.66(3) . ?
C38B F21B 1.338(14) . ?
C38B F19B 1.378(13) . ?
C38B F20B 1.349(14) . ?
C40B F26B 1.384(13) . ?
C40B F27B 1.395(12) . ?
C40B F25B 1.371(13) . ?
C39B F24B 1.416(13) . ?
C39B F22B 1.360(13) . ?
C39B F23B 1.399(13) . ?
O9B C29B 1.30(4) . ?
C29B C30B 1.66(2) . ?
C29B C32B 1.55(3) . ?
C29B C31B 1.63(2) . ?
C30B F1B 1.333(15) . ?
C30B F2B 1.325(14) . ?
C30B F3B 1.332(14) . ?
C32B F8B 1.310(15) . ?
C32B F9B 1.385(18) . ?
C32B F7B 1.327(14) . ?
C31B F6B 1.316(13) . ?
C31B F4B 1.280(15) . ?
C31B F5B 1.26(2) . ?
O1B C6B 1.123(15) . ?
C1B H1B 0.9500 . ?
C1B C5B 1.36(5) . ?
C1B C2B 1.30(3) . ?
C5B H5B 0.9500 . ?
C5B C4B 1.43(4) . ?
C4B H4B 0.9500 . ?
C4B C3B 1.411(16) . ?
C2B H2B 0.9500 . ?
C2B C3B 1.402(14) . ?
C3B H3B 0.9500 . ?
C7B O2B 1.145(17) . ?
P3 P4 2.170(12) . ?
C29C C32C 1.50(3) . ?
C29C C31C 1.55(3) . ?
C29C C30C 1.64(3) . ?
C32C F8C 1.354(16) . ?
C32C F9C 1.248(16) . ?
C32C F7C 1.23(2) . ?
C31C F4C 1.30(2) . ?
C31C F5C 1.27(2) . ?
C30C F3C 1.29(2) . ?
C30C F1C 1.368(18) . ?
C30C F2C 1.31(2) . ?
C35C F15C 1.288(14) . ?
C35C F14C 1.371(18) . ?
C35C F13C 1.282(18) . ?
C34C F10C 1.44(3) . ?
C34C F11C 1.341(19) . ?
C36C F17C 1.30(3) . ?
C36C F16C 1.34(3) . ?
C45B H45D 0.9800 . ?
C45B H45E 0.9800 . ?
C45B H45F 0.9800 . ?
C45B C46B 1.500(18) . ?
C46B C47B 1.355(18) . ?
C46B C51B 1.358(18) . ?
C47B H47B 0.9500 . ?
C47B C48B 1.353(19) . ?
C48B H48B 0.9500 . ?
C48B C49B 1.396(18) . ?
C49B H49B 0.9500 . ?
C49B C50B 1.380(18) . ?
C50B H50B 0.9500 . ?
C50B C51B 1.402(19) . ?
C51B H51B 0.9500 . ?
C43C F32C 1.38(4) . ?
C43C F33C 1.33(4) . ?
C43C F31C 1.36(4) . ?
C44C F36C 1.44(5) . ?
C44C F34C 1.30(3) . ?
C44C F35C 1.31(4) . ?
C40C F27C 1.383(15) . ?
C40C F25C 1.311(15) . ?
C40C F26C 1.330(15) . ?
C39C F22C 1.334(16) . ?
C39C F23C 1.348(16) . ?
C39C F24C 1.365(16) . ?
C38C F21C 1.347(15) . ?
C38C F19C 1.311(15) . ?
C38C F20C 1.325(15) . ?

loop_
_geom_torsion_atom_site_label_1
_geom_torsion_atom_site_label_2
_geom_torsion_atom_site_label_3
_geom_torsion_atom_site_label_4
_geom_torsion
_geom_torsion_site_symmetry_1
_geom_torsion_site_symmetry_2
_geom_torsion_site_symmetry_3
_geom_torsion_site_symmetry_4
_geom_torsion_publ_flag
Mo1 C3A C4A C5A -63.5(9) . . . . ?
Mo1 C3A C2A C1A 64.1(5) . . . . ?
Mo1 C4A C5A C1A -64.2(5) . . . . ?
Mo1 C1A C5A C4A 64.4(8) . . . . ?
Mo1 C1A C2A C3A -63.6(8) . . . . ?
Mo1 C1B C5B C4B 64(2) . . . . ?
Mo1 C1B C2B C3B -61.8(10) . . . . ?
Mo1 C5B C4B C3B 66.8(8) . . . . ?
Mo1 C4B C3B C2B 64.7(6) . . . . ?
Mo1 C2B C3B C4B -63.5(7) . . . . ?
Mo3 C19 C18 C17 65.5(2) . . . . ?
Mo3 C19 C15 C16 -65.3(2) . . . . ?
Mo3 C17 C18 C19 -63.9(2) . . . . ?
Mo3 C17 C16 C15 62.0(2) . . . . ?
Mo3 C15 C16 C17 -62.4(2) . . . . ?
Mo4 C26 C25 C24 65.3(2) . . . . ?
Mo4 C26 C22 C23 -62.7(2) . . . . ?
Mo4 C24 C25 C26 -65.6(2) . . . . ?
Mo4 C24 C23 C22 64.1(2) . . . . ?
Mo4 C22 C23 C24 -62.4(2) . . . . ?
Mo2 C11 C12 C8 -61.9(3) . . . . ?
Mo2 C11 C10 C9 63.6(3) . . . . ?
Mo2 C12 C8 C9 -63.7(3) . . . . ?
Mo2 C8 C9 C10 -65.1(3) . . . . ?
Mo2 C10 C9 C8 65.4(3) . . . . ?
Al1 O11A C37 C40A -60.3(6) . . . . ?
Al1 O11A C37 C38A 178.1(4) . . . . ?
Al1 O11A C37 C39A 54.0(6) . . . . ?
Al1 O10A C33A C35A -179.3(7) . . . . ?
Al1 O10A C33A C34A -48.0(13) . . . . ?
Al1 O10A C33A C36A 74.1(15) . . . . ?
Al1 O12A C41A C43A 60.2(14) . . . . ?
Al1 O12A C41A C42A 174.8(5) . . . . ?
Al1 O12A C41A C44A -59.1(14) . . . . ?
Al1 O12B C41B C42B 177.4(8) . . . . ?
Al1 O12B C41B C44B -59(2) . . . . ?
Al1 O12B C41B C43B 62(3) . . . . ?
Al1 O10B C33B C35B 4.4(18) . . . . ?
Al1 O10B C33B C34B 122.9(13) . . . . ?
Al1 O10B C33B C36B -113.4(15) . . . . ?
Al1 O9B C29B C30B 48(4) . . . . ?
Al1 O9B C29B C32B 171(2) . . . . ?
Al1 O9B C29B C31B -61(4) . . . . ?
O11A Al1 O10A C33A -159.7(7) . . . . ?
O11A Al1 O12A C41A -40.5(10) . . . . ?
O11A Al1 O9A C29A -62(2) . . . . ?
F21A C38A C37 O11A -42.1(5) . . . . ?
F21A C38A C37 C40A -163.5(5) . . . . ?
F21A C38A C37 C39A 79.8(5) . . . . ?
F26A C40A C37 O11A -44.7(6) . . . . ?
F26A C40A C37 C38A 77.1(6) . . . . ?
F26A C40A C37 C39A -161.4(5) . . . . ?
F20A C38A C37 O11A 76.2(5) . . . . ?
F20A C38A C37 C40A -45.1(5) . . . . ?
F20A C38A C37 C39A -161.8(4) . . . . ?
F27A C40A C37 O11A -156.7(5) . . . . ?
F27A C40A C37 C38A -34.8(7) . . . . ?
F27A C40A C37 C39A 86.6(6) . . . . ?
C3A C4A C5A Mo1 64.0(11) . . . . ?
C3A C4A C5A C1A -0.2(14) . . . . ?
C19 C15 C16 Mo3 63.1(2) . . . . ?
C19 C15 C16 C17 0.7(4) . . . . ?
C18 C19 C15 Mo3 64.9(2) . . . . ?
C18 C19 C15 C16 -0.4(4) . . . . ?
C18 C17 C16 Mo3 -62.8(2) . . . . ?
C18 C17 C16 C15 -0.7(4) . . . . ?
C15 C19 C18 Mo3 -65.5(2) . . . . ?
C15 C19 C18 C17 -0.1(4) . . . . ?
F19A C38A C37 O11A -162.8(4) . . . . ?
F19A C38A C37 C40A 75.8(6) . . . . ?
F19A C38A C37 C39A -40.9(6) . . . . ?
C16 C17 C18 Mo3 64.4(2) . . . . ?
C16 C17 C18 C19 0.5(4) . . . . ?
C26 C22 C23 Mo4 61.7(2) . . . . ?
C26 C22 C23 C24 -0.6(4) . . . . ?
C4A C3A C2A Mo1 -62.4(12) . . . . ?
C4A C3A C2A C1A 1.7(15) . . . . ?
C25 C26 C22 Mo4 63.4(2) . . . . ?
C25 C26 C22 C23 0.7(4) . . . . ?
C25 C24 C23 Mo4 -63.8(2) . . . . ?
C25 C24 C23 C22 0.3(4) . . . . ?
C22 C26 C25 Mo4 -65.8(2) . . . . ?
C22 C26 C25 C24 -0.5(4) . . . . ?
F23A C39A C37 O11A -158.6(5) . . . . ?
F23A C39A C37 C40A -41.2(6) . . . . ?
F23A C39A C37 C38A 78.5(6) . . . . ?
F25A C40A C37 O11A 74.8(6) . . . . ?
F25A C40A C37 C38A -163.4(5) . . . . ?
F25A C40A C37 C39A -42.0(6) . . . . ?
C23 C24 C25 Mo4 65.7(2) . . . . ?
C23 C24 C25 C26 0.1(4) . . . . ?
F22A C39A C37 O11A -39.4(6) . . . . ?
F22A C39A C37 C40A 77.9(6) . . . . ?
F22A C39A C37 C38A -162.3(5) . . . . ?
C11 C12 C8 Mo2 62.8(3) . . . . ?
C11 C12 C8 C9 -0.9(4) . . . . ?
C11 C10 C9 Mo2 -65.4(3) . . . . ?
C11 C10 C9 C8 0.0(4) . . . . ?
C12 C11 C10 Mo2 -64.2(3) . . . . ?
C12 C11 C10 C9 -0.5(4) . . . . ?
C12 C8 C9 Mo2 65.7(3) . . . . ?
C12 C8 C9 C10 0.5(4) . . . . ?
C10 C11 C12 Mo2 62.7(2) . . . . ?
C10 C11 C12 C8 0.8(4) . . . . ?
C5A C1A C2A Mo1 61.9(4) . . . . ?
C5A C1A C2A C3A -1.7(10) . . . . ?
C46A C47A C48A C49A 4.0(10) . . . . ?
C46A C51A C50A C49A -1.9(14) . . . . ?
C47A C46A C51A C50A 4.9(11) . . . . ?
C47A C48A C49A C50A -1.2(13) . . . . ?
C2A C3A C4A Mo1 62.5(11) . . . . ?
C2A C3A C4A C5A -0.9(17) . . . . ?
C2A C1A C5A Mo1 -63.1(4) . . . . ?
C2A C1A C5A C4A 1.3(9) . . . . ?
C51A C46A C47A C48A -5.7(9) . . . . ?
C51A C50A C49A C48A 0.0(14) . . . . ?
C45A C46A C47A C48A 175.8(5) . . . . ?
C45A C46A C51A C50A -176.5(7) . . . . ?
O10A Al1 O11A C37 32.3(5) . . . . ?
O10A Al1 O12A C41A 79.6(10) . . . . ?
O10A Al1 O9A C29A 173(2) . . . . ?
O10A C33A C35A F14A -73.7(12) . . . . ?
O10A C33A C35A F15A 166.3(13) . . . . ?
O10A C33A C35A F13A 56.8(10) . . . . ?
O10A C33A C34A F10A 49.5(14) . . . . ?
O10A C33A C34A F11A -75(2) . . . . ?
O10A C33A C34A F12A 166.4(12) . . . . ?
O10A C33A C36A F18A -80(2) . . . . ?
O10A C33A C36A F16A 166.4(17) . . . . ?
O10A C33A C36A F17A 46(3) . . . . ?
C35A C33A C34A F10A 172.1(11) . . . . ?
C35A C33A C34A F11A 48(2) . . . . ?
C35A C33A C34A F12A -71.0(16) . . . . ?
C35A C33A C36A F18A 171(2) . . . . ?
C35A C33A C36A F16A 57(2) . . . . ?
C35A C33A C36A F17A -63(2) . . . . ?
C34A C33A C35A F14A 161.2(12) . . . . ?
C34A C33A C35A F15A 41.2(18) . . . . ?
C34A C33A C35A F13A -68.2(14) . . . . ?
C34A C33A C36A F18A 41(3) . . . . ?
C34A C33A C36A F16A -73(3) . . . . ?
C34A C33A C36A F17A 167(2) . . . . ?
C36A C33A C35A F14A 37.8(18) . . . . ?
C36A C33A C35A F15A -82.2(19) . . . . ?
C36A C33A C35A F13A 168.3(15) . . . . ?
C36A C33A C34A F10A -70(2) . . . . ?
C36A C33A C34A F11A 166(2) . . . . ?
C36A C33A C34A F12A 47(2) . . . . ?
O12A Al1 O11A C37 153.2(5) . . . . ?
O12A Al1 O10A C33A 83.3(8) . . . . ?
O12A Al1 O9A C29A 52(2) . . . . ?
O12A C41A C43A F32A -79.1(12) . . . . ?
O12A C41A C43A F33A 159.9(9) . . . . ?
O12A C41A C43A F31A 40.8(13) . . . . ?
O12A C41A C42A F30A 47.0(10) . . . . ?
O12A C41A C42A F28A -76.4(8) . . . . ?
O12A C41A C42A F29A 163.1(6) . . . . ?
O12A C41A C44A F36A -73.5(13) . . . . ?
O12A C41A C44A F34A 164.8(10) . . . . ?
O12A C41A C44A F35A 42.4(12) . . . . ?
C43A C41A C42A F30A 164.9(8) . . . . ?
C43A C41A C42A F28A 41.5(9) . . . . ?
C43A C41A C42A F29A -79.0(9) . . . . ?
C43A C41A C44A F36A 165.0(10) . . . . ?
C43A C41A C44A F34A 43.3(14) . . . . ?
C43A C41A C44A F35A -79.1(10) . . . . ?
C42A C41A C43A F32A 164.2(8) . . . . ?
C42A C41A C43A F33A 43.2(11) . . . . ?
C42A C41A C43A F31A -75.9(11) . . . . ?
C42A C41A C44A F36A 50.3(10) . . . . ?
C42A C41A C44A F34A -71.4(12) . . . . ?
C42A C41A C44A F35A 166.2(7) . . . . ?
C44A C41A C43A F32A 44.5(12) . . . . ?
C44A C41A C43A F33A -76.5(11) . . . . ?
C44A C41A C43A F31A 164.4(10) . . . . ?
C44A C41A C42A F30A -79.7(8) . . . . ?
C44A C41A C42A F28A 156.9(7) . . . . ?
C44A C41A C42A F29A 36.4(8) . . . . ?
O12B Al1 O10B C33B -69.6(14) . . . . ?
O12B Al1 O9B C29B -160(3) . . . . ?
O12B Al1 O11B C37 -43.8(10) . . . . ?
O12B C41B C42B F29B -38(2) . . . . ?
O12B C41B C42B F30B -164.1(14) . . . . ?
O12B C41B C42B F28B 75.5(18) . . . . ?
O12B C41B C44B F34B 82.2(19) . . . . ?
O12B C41B C44B F35B -38.4(18) . . . . ?
O12B C41B C44B F36B -155.5(15) . . . . ?
O12B C41B C43B F32B -46(2) . . . . ?
O12B C41B C43B F33B -168.1(17) . . . . ?
O12B C41B C43B F31B 74(2) . . . . ?
C42B C41B C44B F34B -156.3(16) . . . . ?
C42B C41B C44B F35B 83(2) . . . . ?
C42B C41B C44B F36B -34(3) . . . . ?
C42B C41B C43B F32B -162.1(14) . . . . ?
C42B C41B C43B F33B 76(2) . . . . ?
C42B C41B C43B F31B -42(2) . . . . ?
C44B C41B C42B F29B -162.9(17) . . . . ?
C44B C41B C42B F30B 71(2) . . . . ?
C44B C41B C42B F28B -49(2) . . . . ?
C44B C41B C43B F32B 79.1(17) . . . . ?
C44B C41B C43B F33B -43(2) . . . . ?
C44B C41B C43B F31B -160.6(13) . . . . ?
C43B C41B C42B F29B 80(2) . . . . ?
C43B C41B C42B F30B -46(2) . . . . ?
C43B C41B C42B F28B -166.5(15) . . . . ?
C43B C41B C44B F34B -40.9(18) . . . . ?
C43B C41B C44B F35B -161.5(13) . . . . ?
C43B C41B C44B F36B 81.3(17) . . . . ?
C32A C29A C31A F4A -161.2(17) . . . . ?
C32A C29A C31A F5A 75(2) . . . . ?
C32A C29A C31A F6A -42(2) . . . . ?
C32A C29A C30A F3A -164.2(16) . . . . ?
C32A C29A C30A F1A 76(2) . . . . ?
C32A C29A C30A F2A -44(2) . . . . ?
C32A C29A O9A Al1 66(3) . . . . ?
C31A C29A C32A F8A -165.1(17) . . . . ?
C31A C29A C32A F9A 71(2) . . . . ?
C31A C29A C32A F7A -47(2) . . . . ?
C31A C29A C30A F3A 74(2) . . . . ?
C31A C29A C30A F1A -45(2) . . . . ?
C31A C29A C30A F2A -165.5(15) . . . . ?
C31A C29A O9A Al1 -170.8(11) . . . . ?
C30A C29A C32A F8A 74(2) . . . . ?
C30A C29A C32A F9A -49(2) . . . . ?
C30A C29A C32A F7A -167.5(14) . . . . ?
C30A C29A C31A F4A -43(2) . . . . ?
C30A C29A C31A F5A -167.1(15) . . . . ?
C30A C29A C31A F6A 75.7(18) . . . . ?
C30A C29A O9A Al1 -50(3) . . . . ?
O10B Al1 O12B C41B -91(2) . . . . ?
O10B Al1 O9B C29B -31(3) . . . . ?
O10B Al1 O11B C37 -162.5(9) . . . . ?
O10B C33B C35B F15B -81.3(9) . . . . ?
O10B C33B C35B F13B 157.4(9) . . . . ?
O10B C33B C35B F14B 37.4(11) . . . . ?
O10B C33B C34B F11B 45.4(13) . . . . ?
O10B C33B C34B F12B -70.3(15) . . . . ?
O10B C33B C34B F10B 166.8(10) . . . . ?
O10B C33B C36B F18B -77.1(13) . . . . ?
O10B C33B C36B F16B 162.6(10) . . . . ?
O10B C33B C36B F17B 41.7(15) . . . . ?
C35B C33B C34B F11B 164.3(8) . . . . ?
C35B C33B C34B F12B 48.6(14) . . . . ?
C35B C33B C34B F10B -74.4(11) . . . . ?
C35B C33B C36B F18B 164.1(9) . . . . ?
C35B C33B C36B F16B 43.8(13) . . . . ?
C35B C33B C36B F17B -77.1(12) . . . . ?
C34B C33B C35B F15B 159.1(8) . . . . ?
C34B C33B C35B F13B 37.8(11) . . . . ?
C34B C33B C35B F14B -82.2(10) . . . . ?
C34B C33B C36B F18B 45.9(15) . . . . ?
C34B C33B C36B F16B -74.4(14) . . . . ?
C34B C33B C36B F17B 164.7(11) . . . . ?
C36B C33B C35B F15B 39.0(11) . . . . ?
C36B C33B C35B F13B -82.2(12) . . . . ?
C36B C33B C35B F14B 157.7(9) . . . . ?
C36B C33B C34B F11B -78.3(13) . . . . ?
C36B C33B C34B F12B 166.0(13) . . . . ?
C36B C33B C34B F10B 43.1(15) . . . . ?
C38B C37 C40B F26B 166.0(11) . . . . ?
C38B C37 C40B F27B 54.5(11) . . . . ?
C38B C37 C40B F25B -76.1(15) . . . . ?
C38B C37 C39B F24B 149.9(11) . . . . ?
C38B C37 C39B F22B 28.0(17) . . . . ?
C38B C37 C39B F23B -88.1(13) . . . . ?
C38B C37 O11B Al1 177.1(10) . . . . ?
C40B C37 C38B F21B 152.3(11) . . . . ?
C40B C37 C38B F19B 30.6(14) . . . . ?
C40B C37 C38B F20B -89.8(11) . . . . ?
C40B C37 C39B F24B 46.7(14) . . . . ?
C40B C37 C39B F22B -75.1(15) . . . . ?
C40B C37 C39B F23B 168.8(12) . . . . ?
C40B C37 O11B Al1 -71.7(11) . . . . ?
C39B C37 C38B F21B 46.7(13) . . . . ?
C39B C37 C38B F19B -75.0(15) . . . . ?
C39B C37 C38B F20B 164.6(11) . . . . ?
C39B C37 C40B F26B -76.8(12) . . . . ?
C39B C37 C40B F27B 171.7(10) . . . . ?
C39B C37 C40B F25B 41.0(16) . . . . ?
C39B C37 O11B Al1 39.5(12) . . . . ?
O9B Al1 O12B C41B 34(2) . . . . ?
O9B Al1 O10B C33B 160.3(14) . . . . ?
O9B Al1 O11B C37 85.2(10) . . . . ?
O9B C29B C30B F1B -76.6(17) . . . . ?
O9B C29B C30B F2B 164.0(15) . . . . ?
O9B C29B C30B F3B 45.4(18) . . . . ?
O9B C29B C32B F8B 41(2) . . . . ?
O9B C29B C32B F9B -77.5(18) . . . . ?
O9B C29B C32B F7B 161.5(15) . . . . ?
O9B C29B C31B F6B 161.4(14) . . . . ?
O9B C29B C31B F4B 34(2) . . . . ?
O9B C29B C31B F5B -85.9(19) . . . . ?
C30B C29B C32B F8B 164.6(16) . . . . ?
C30B C29B C32B F9B 46(2) . . . . ?
C30B C29B C32B F7B -75(2) . . . . ?
C30B C29B C31B F6B 46(2) . . . . ?
C30B C29B C31B F4B -82.1(19) . . . . ?
C30B C29B C31B F5B 158.3(17) . . . . ?
C32B C29B C30B F1B 156.9(15) . . . . ?
C32B C29B C30B F2B 38(2) . . . . ?
C32B C29B C30B F3B -81(2) . . . . ?
C32B C29B C31B F6B -70(2) . . . . ?
C32B C29B C31B F4B 162.3(16) . . . . ?
C32B C29B C31B F5B 43(2) . . . . ?
C31B C29B C30B F1B 39(2) . . . . ?
C31B C29B C30B F2B -80.3(18) . . . . ?
C31B C29B C30B F3B 161.1(14) . . . . ?
C31B C29B C32B F8B -85(2) . . . . ?
C31B C29B C32B F9B 156.3(16) . . . . ?
C31B C29B C32B F7B 35(2) . . . . ?
C1B C5B C4B Mo1 -66(2) . . . . ?
C1B C5B C4B C3B 1(3) . . . . ?
C1B C2B C3B Mo1 64.0(16) . . . . ?
C1B C2B C3B C4B 0.5(18) . . . . ?
C5B C1B C2B Mo1 62(2) . . . . ?
C5B C1B C2B C3B 0(3) . . . . ?
C5B C4B C3B Mo1 -65.4(15) . . . . ?
C5B C4B C3B C2B -0.6(17) . . . . ?
C2B C1B C5B Mo1 -64(2) . . . . ?
C2B C1B C5B C4B 0(3) . . . . ?
O9A Al1 O11A C37 -93.2(5) . . . . ?
O9A Al1 O10A C33A -32.6(8) . . . . ?
O9A Al1 O12A C41A -160.6(10) . . . . ?
O9A C29A C32A F8A -43.5(19) . . . . ?
O9A C29A C32A F9A -166.9(12) . . . . ?
O9A C29A C32A F7A 74.6(17) . . . . ?
O9A C29A C31A F4A 76.4(18) . . . . ?
O9A C29A C31A F5A -47.2(18) . . . . ?
O9A C29A C31A F6A -164.4(11) . . . . ?
O9A C29A C30A F3A -45.5(17) . . . . ?
O9A C29A C30A F1A -165.0(13) . . . . ?
O9A C29A C30A F2A 74.7(14) . . . . ?
C32C C29C C31C F4C -150(2) . . . . ?
C32C C29C C31C F5C 83(3) . . . . ?
C32C C29C C30C F3C -169(2) . . . . ?
C32C C29C C30C F1C 75(2) . . . . ?
C32C C29C C30C F2C -45(3) . . . . ?
C31C C29C C32C F8C -163(2) . . . . ?
C31C C29C C32C F9C 66(3) . . . . ?
C31C C29C C32C F7C -61(4) . . . . ?
C31C C29C C30C F3C 74(3) . . . . ?
C31C C29C C30C F1C -43(3) . . . . ?
C31C C29C C30C F2C -162(2) . . . . ?
C30C C29C C32C F8C 86(3) . . . . ?
C30C C29C C32C F9C -45(3) . . . . ?
C30C C29C C32C F7C -172(2) . . . . ?
C30C C29C C31C F4C -41(4) . . . . ?
C30C C29C C31C F5C -168(2) . . . . ?
C45B C46B C47B C48B -179.8(4) . . . . ?
C45B C46B C51B C50B -179.7(3) . . . . ?
C46B C47B C48B C49B -0.7(8) . . . . ?
C47B C46B C51B C50B 0.7(7) . . . . ?
C47B C48B C49B C50B 1.2(9) . . . . ?
C48B C49B C50B C51B -0.7(7) . . . . ?
C49B C50B C51B C46B -0.3(6) . . . . ?
C51B C46B C47B C48B -0.2(8) . . . . ?
O11B Al1 O12B C41B 162(2) . . . . ?
O11B Al1 O10B C33B 42.7(14) . . . . ?
O11B Al1 O9B C29B 77(3) . . . . ?
O11B C37 C38B F21B -89.4(11) . . . . ?
O11B C37 C38B F19B 148.9(11) . . . . ?
O11B C37 C38B F20B 28.5(13) . . . . ?
O11B C37 C40B F26B 40.9(12) . . . . ?
O11B C37 C40B F27B -70.5(11) . . . . ?
O11B C37 C40B F25B 158.8(13) . . . . ?
O11B C37 C39B F24B -70.5(13) . . . . ?
O11B C37 C39B F22B 167.7(13) . . . . ?
O11B C37 C39B F23B 51.6(13) . . . . ?
C40C C37 C39C F22C -172.3(14) . . . . ?
C40C C37 C39C F23C 58.4(15) . . . . ?
C40C C37 C39C F24C -52.7(15) . . . . ?
C40C C37 C38C F21C 162.2(14) . . . . ?
C40C C37 C38C F19C 26.8(19) . . . . ?
C40C C37 C38C F20C -88.0(16) . . . . ?
C39C C37 C40C F27C 146.8(13) . . . . ?
C39C C37 C40C F25C 39.3(18) . . . . ?
C39C C37 C40C F26C -76.1(16) . . . . ?
C39C C37 C38C F21C 54.1(16) . . . . ?
C39C C37 C38C F19C -81.4(18) . . . . ?
C39C C37 C38C F20C 163.8(15) . . . . ?
C38C C37 C40C F27C 44.8(16) . . . . ?
C38C C37 C40C F25C -62.7(17) . . . . ?
C38C C37 C40C F26C -178.1(15) . . . . ?
C38C C37 C39C F22C -59.9(16) . . . . ?
C38C C37 C39C F23C 170.8(14) . . . . ?
C38C C37 C39C F24C 59.7(14) . . . . ?

loop_
_exptl_oxdiff_crystal_face_indexfrac_h
_exptl_oxdiff_crystal_face_indexfrac_k
_exptl_oxdiff_crystal_face_indexfrac_l
_exptl_oxdiff_crystal_face_x
_exptl_oxdiff_crystal_face_y
_exptl_oxdiff_crystal_face_z
-0.0000 1.0000 -1.0000 0.0483 -0.0115 0.0086
0.0000 -1.0000 1.0000 -0.0483 0.0115 -0.0086
-1.0000 -1.0000 -1.0000 0.0373 -0.0089 -0.0672
1.0000 0.0000 2.0000 -0.0856 0.0204 0.0586
-1.0000 -0.0000 -2.0000 0.0856 -0.0204 -0.0586
1.0000 -1.0000 2.0000 -0.1036 0.0101 0.0359
2.0000 1.0000 2.0000 -0.0926 0.0075 0.1118
-2.0000 1.0000 2.0000 0.0075 0.1005 -0.0101
2.0000 -1.0000 -2.0000 -0.0075 -0.1005 0.0101
2.0000 1.0000 -1.0000 -0.0018 -0.0580 0.0696
-2.0000 -1.0000 1.0000 0.0018 0.0580 -0.0696
1.0000 -2.0000 -2.0000 -0.0004 -0.0876 -0.0430
-1.0000 2.0000 2.0000 0.0004 0.0876 0.0430
2.0000 1.0000 -2.0000 0.0285 -0.0799 0.0555
-2.0000 -2.0000 1.0000 -0.0162 0.0477 -0.0922
0.0000 1.0000 1.0000 -0.0123 0.0322 0.0367
2.0000 2.0000 -1.0000 0.0162 -0.0477 0.0922
-2.0000 -1.0000 2.0000 -0.0285 0.0799 -0.0555
-1.0000 -2.0000 -1.0000 0.0193 -0.0192 -0.0899
-1.0000 -1.0000 1.0000 -0.0233 0.0348 -0.0391
1.0000 1.0000 -1.0000 0.0233 -0.0348 0.0391
-0.0000 -1.0000 -2.0000 0.0426 -0.0540 -0.0508
-1.0000 -2.0000 1.0000 -0.0412 0.0244 -0.0618
1.0000 2.0000 -1.0000 0.0412 -0.0244 0.0618
2.0000 1.0000 1.0000 -0.0623 -0.0144 0.0977
-2.0000 -0.0000 -1.0000 0.0803 0.0247 -0.0750
-2.0000 1.0000 -1.0000 0.0983 0.0350 -0.0524
2.0000 -1.0000 1.0000 -0.0983 -0.0350 0.0524
0.0000 1.0000 -0.0000 0.0180 0.0103 0.0227
-0.0000 -1.0000 0.0000 -0.0180 -0.0103 -0.0227
-1.0000 1.0000 -0.0000 0.0430 0.0336 -0.0078
1.0000 0.0000 0.0000 -0.0250 -0.0233 0.0305
2.0000 -1.0000 0.0000 -0.0680 -0.0569 0.0383
1.0000 -2.0000 -1.0000 -0.0307 -0.0658 -0.0289
2.0000 -1.0000 -1.0000 -0.0377 -0.0787 0.0242
-1.0000 2.0000 1.0000 0.0307 0.0658 0.0289
1.0000 0.0000 -2.0000 0.0355 -0.0669 0.0023
